data_4027909
loop_
_publ_author_name
'Jens U. Engelhart'
'Benjamin D. Lindner'
'Olena Tverskoy'
'Manuel Schaffroth'
'Frank Rominger'
'Uwe H. F. Bunz'

_publ_contact_author_address
;
        Organisch-Chemisches Institut
        Ruprecht-Karls-Universit\"at Heidelberg
        Im Neuenheimer Feld 270
        D-69120 Heidelberg
        Germany
;
_publ_contact_author_email uwe.bunz@oci.uni-heidelberg.de
_publ_contact_author_fax '049 6221 54- 8404'
_publ_contact_author_name 'Bunz, Uwe H. F.'
_publ_contact_author_phone '049 6221 54- 8401'
_publ_section_title
;
 Reactions of Large Tetraaza-N,N'-dihydroacenes: Formation of Unexpected
 Adducts and an Unstable Tetraazahexacene
;
_journal_name_full 'Journal of Organic Chemistry'
_journal_page_first 1249
_journal_page_last 1253
_journal_paper_doi 10.1021/jo3024544
_journal_volume 78
_journal_year 2013
_chemical_formula_sum 'C44 H54 N4 Si2'
_chemical_formula_weight 695.09
_chemical_name_systematic
; 
 ? 
;
_space_group_IT_number 2
_symmetry_cell_setting triclinic
_symmetry_space_group_name_Hall '-P 1'
_symmetry_space_group_name_H-M 'P -1'
_atom_sites_solution_hydrogens geom
_atom_sites_solution_primary direct
_atom_sites_solution_secondary difmap
_audit_creation_method SHELXL-97
_cell_angle_alpha 90.756(12)
_cell_angle_beta 90.191(12)
_cell_angle_gamma 94.472(12)
_cell_formula_units_Z 8
_cell_length_a 7.706(5)
_cell_length_b 23.131(14)
_cell_length_c 45.24(3)
_cell_measurement_reflns_used 2776
_cell_measurement_temperature 200(2)
_cell_measurement_theta_max 25.22
_cell_measurement_theta_min 2.42
_cell_volume 8039(9)
_computing_cell_refinement 'Bruker SAINT'
_computing_data_collection 'Bruker APEX'
_computing_data_reduction 'Bruker SAINT'
_computing_molecular_graphics 'Bruker SHELXTL'
_computing_publication_material 'Bruker SHELXTL'
_computing_structure_refinement 'SHELXL-97 (Sheldrick, 2008)'
_computing_structure_solution 'SHELXS-97 (Sheldrick, 2008)'
_diffrn_ambient_temperature 200(2)
_diffrn_measured_fraction_theta_full 0.979
_diffrn_measured_fraction_theta_max 0.979
_diffrn_measurement_device_type 'Bruker APEX'
_diffrn_measurement_method '\w scans'
_diffrn_radiation_monochromator graphite
_diffrn_radiation_source 'fine-focus sealed tube'
_diffrn_radiation_type MoK\a
_diffrn_radiation_wavelength 0.71073
_diffrn_reflns_av_R_equivalents 0.1361
_diffrn_reflns_av_sigmaI/netI 0.1755
_diffrn_reflns_limit_h_max 7
_diffrn_reflns_limit_h_min -7
_diffrn_reflns_limit_k_max 23
_diffrn_reflns_limit_k_min -23
_diffrn_reflns_limit_l_max 45
_diffrn_reflns_limit_l_min -45
_diffrn_reflns_number 42618
_diffrn_reflns_theta_full 20.98
_diffrn_reflns_theta_max 20.98
_diffrn_reflns_theta_min 0.90
_exptl_absorpt_coefficient_mu 0.123
_exptl_absorpt_correction_T_max 0.9988
_exptl_absorpt_correction_T_min 0.9297
_exptl_absorpt_correction_type multi-scan
_exptl_absorpt_process_details
;
Sheldrick, G. M. (2008). <i>SADABS</i>. University of G\"ottingen, Germany.
;
_exptl_crystal_colour dark_yellow
_exptl_crystal_density_diffrn 1.149
_exptl_crystal_description needle
_exptl_crystal_F_000 2992
_exptl_crystal_size_max 0.60
_exptl_crystal_size_mid 0.08
_exptl_crystal_size_min 0.01
_refine_diff_density_max 0.605
_refine_diff_density_min -0.662
_refine_diff_density_rms 0.098
_refine_ls_extinction_method none
_refine_ls_goodness_of_fit_ref 1.033
_refine_ls_hydrogen_treatment constr
_refine_ls_matrix_type full
_refine_ls_number_parameters 841
_refine_ls_number_reflns 16856
_refine_ls_number_restraints 4434
_refine_ls_restrained_S_all 0.946
_refine_ls_R_factor_all 0.2598
_refine_ls_R_factor_gt 0.1631
_refine_ls_shift/su_max 0.000
_refine_ls_shift/su_mean 0.000
_refine_ls_structure_factor_coef Fsqd
_refine_ls_weighting_details 'calc w=1/[\s^2^(Fo^2^)+(0.1838P)^2^+80.6356P] where P=(Fo^2^+2Fc^2^)/3'
_refine_ls_weighting_scheme calc
_refine_ls_wR_factor_gt 0.4158
_refine_ls_wR_factor_ref 0.4694
_reflns_number_gt 7230
_reflns_number_total 16856
_reflns_threshold_expression >2sigma(I)
_cod_data_source_file jo3024544_si_001_3.cif
_cod_data_source_block bu9
_cod_original_cell_volume 8039(8)
_cod_database_code 4027909

loop_
_symmetry_equiv_pos_as_xyz
'x, y, z'
'-x, -y, -z'

loop_
_atom_site_label
_atom_site_type_symbol
_atom_site_fract_x
_atom_site_fract_y
_atom_site_fract_z
_atom_site_U_iso_or_equiv
_atom_site_adp_type
_atom_site_occupancy
_atom_site_symmetry_multiplicity
_atom_site_calc_flag
_atom_site_refinement_flags
C1_1 C 0.8882(15) 0.2938(5) 0.00768(18) 0.024(3) Uiso 1 1 d DU
C2_1 C 0.9114(15) 0.3003(5) -0.01862(18) 0.026(3) Uiso 1 1 d DU
C3_1 C 0.7714(18) 0.2635(6) 0.1304(2) 0.045(4) Uiso 1 1 d DU
C4_1 C 0.7404(17) 0.2596(5) 0.15664(19) 0.042(4) Uiso 1 1 d DU
C11_1 C 0.8617(12) 0.2850(5) 0.03842(18) 0.023(3) Uiso 1 1 d DU
C12_1 C 0.7163(12) 0.3047(5) 0.05188(19) 0.023(3) Uiso 1 1 d DU
N13_1 N 0.5917(11) 0.3316(4) 0.03625(19) 0.027(2) Uiso 1 1 d DU
H13_1 H 0.6069 0.3353 0.0171 0.032 Uiso 1 1 calc R
C14_1 C 0.4468(12) 0.3529(4) 0.04822(19) 0.020(3) Uiso 1 1 d DU
N15_1 N 0.3397(11) 0.3779(4) 0.03145(18) 0.032(3) Uiso 1 1 d DU
C16_1 C 0.1947(13) 0.3979(5) 0.0453(2) 0.027(3) Uiso 1 1 d DU
C17_1 C 0.0731(13) 0.4233(5) 0.0288(2) 0.034(3) Uiso 1 1 d DU
H17_1 H 0.0898 0.4269 0.0081 0.040 Uiso 1 1 calc R
C18_1 C -0.0745(13) 0.4442(5) 0.0415(2) 0.032(3) Uiso 1 1 d DU
C19_1 C -0.2045(14) 0.4691(5) 0.0248(2) 0.037(3) Uiso 1 1 d DU
H19_1 H -0.1922 0.4709 0.0039 0.045 Uiso 1 1 calc R
C20_1 C -0.3457(15) 0.4904(5) 0.0374(2) 0.041(4) Uiso 1 1 d DU
H20_1 H -0.4271 0.5091 0.0259 0.049 Uiso 1 1 calc R
C21_1 C -0.3694(16) 0.4840(6) 0.0683(2) 0.047(4) Uiso 1 1 d DU
H21_1 H -0.4692 0.4979 0.0774 0.057 Uiso 1 1 calc R
C22_1 C -0.2533(14) 0.4587(5) 0.0849(2) 0.040(4) Uiso 1 1 d DU
H22_1 H -0.2754 0.4540 0.1054 0.048 Uiso 1 1 calc R
C23_1 C -0.0989(13) 0.4385(5) 0.0729(2) 0.031(3) Uiso 1 1 d DU
C24_1 C 0.0243(14) 0.4113(5) 0.0894(2) 0.039(4) Uiso 1 1 d DU
H24_1 H 0.0061 0.4061 0.1100 0.047 Uiso 1 1 calc R
C25_1 C 0.1708(13) 0.3917(5) 0.0767(2) 0.030(3) Uiso 1 1 d DU
N26_1 N 0.2909(12) 0.3652(4) 0.09350(19) 0.037(3) Uiso 1 1 d DU
C27_1 C 0.4217(12) 0.3459(4) 0.07946(19) 0.021(3) Uiso 1 1 d DU
N28_1 N 0.5424(11) 0.3190(4) 0.0949(2) 0.037(3) Uiso 1 1 d DU
H28_1 H 0.5276 0.3155 0.1141 0.044 Uiso 1 1 calc R
C29_1 C 0.6876(13) 0.2966(5) 0.08251(19) 0.027(3) Uiso 1 1 d DU
C30_1 C 0.8062(13) 0.2699(5) 0.09954(19) 0.032(3) Uiso 1 1 d DU
C31_1 C 0.9581(13) 0.2488(5) 0.0864(2) 0.030(3) Uiso 1 1 d DU
C32_1 C 1.0820(15) 0.2206(5) 0.1034(2) 0.043(4) Uiso 1 1 d DU
H32_1 H 1.0638 0.2141 0.1239 0.052 Uiso 1 1 calc R
C33_1 C 1.2264(16) 0.2032(5) 0.0899(2) 0.044(4) Uiso 1 1 d DU
H33_1 H 1.3097 0.1848 0.1013 0.052 Uiso 1 1 calc R
C34_1 C 1.2556(15) 0.2114(5) 0.0601(2) 0.038(3) Uiso 1 1 d DU
H34_1 H 1.3572 0.1984 0.0511 0.045 Uiso 1 1 calc R
C35_1 C 1.1385(13) 0.2381(5) 0.0435(2) 0.027(3) Uiso 1 1 d DU
H35_1 H 1.1600 0.2434 0.0231 0.033 Uiso 1 1 calc R
C36_1 C 0.9857(13) 0.2582(5) 0.0559(2) 0.029(3) Uiso 1 1 d DU
Si1_1 Si 0.9691(5) 0.30869(14) -0.05773(7) 0.0290(10) Uani 1 1 d DU
C41_1 C 1.1947(11) 0.2863(4) -0.0616(2) 0.032(3) Uiso 1 1 d DU
H41_1 H 1.2249 0.2887 -0.0830 0.038 Uiso 1 1 calc R
C42_1 C 1.213(2) 0.2234(5) -0.0522(3) 0.060(4) Uiso 1 1 d DU
H42A_1 H 1.1284 0.1974 -0.0631 0.090 Uiso 1 1 calc R
H42B_1 H 1.1905 0.2200 -0.0309 0.090 Uiso 1 1 calc R
H42C_1 H 1.3309 0.2129 -0.0565 0.090 Uiso 1 1 calc R
C43_1 C 1.3295(17) 0.3264(6) -0.0448(3) 0.064(5) Uiso 1 1 d DU
H43A_1 H 1.3198 0.3665 -0.0509 0.096 Uiso 1 1 calc R
H43B_1 H 1.4465 0.3150 -0.0493 0.096 Uiso 1 1 calc R
H43C_1 H 1.3085 0.3233 -0.0236 0.096 Uiso 1 1 calc R
C44_1 C 0.8070(14) 0.2629(4) -0.0809(2) 0.035(3) Uiso 1 1 d DU
H44_1 H 0.7117 0.2883 -0.0857 0.042 Uiso 1 1 calc R
C45_1 C 0.8798(18) 0.2436(5) -0.1106(2) 0.043(4) Uiso 1 1 d DU
H45A_1 H 0.9335 0.2774 -0.1209 0.064 Uiso 1 1 calc R
H45B_1 H 0.7851 0.2251 -0.1227 0.064 Uiso 1 1 calc R
H45C_1 H 0.9675 0.2159 -0.1072 0.064 Uiso 1 1 calc R
C46_1 C 0.7203(18) 0.2104(5) -0.0648(3) 0.049(4) Uiso 1 1 d DU
H46A_1 H 0.6706 0.2232 -0.0462 0.074 Uiso 1 1 calc R
H46B_1 H 0.8072 0.1827 -0.0608 0.074 Uiso 1 1 calc R
H46C_1 H 0.6276 0.1916 -0.0773 0.074 Uiso 1 1 calc R
C47_1 C 0.9604(14) 0.3867(4) -0.0669(2) 0.032(3) Uiso 1 1 d DU
H47_1 H 1.0501 0.4085 -0.0542 0.039 Uiso 1 1 calc R
C48_1 C 1.0115(19) 0.4002(6) -0.0990(2) 0.054(4) Uiso 1 1 d DU
H48A_1 H 1.1257 0.3861 -0.1031 0.081 Uiso 1 1 calc R
H48B_1 H 1.0168 0.4422 -0.1019 0.081 Uiso 1 1 calc R
H48C_1 H 0.9245 0.3810 -0.1124 0.081 Uiso 1 1 calc R
C49_1 C 0.7890(15) 0.4109(5) -0.0596(3) 0.041(4) Uiso 1 1 d DU
H49A_1 H 0.7601 0.4032 -0.0389 0.062 Uiso 1 1 calc R
H49B_1 H 0.6973 0.3924 -0.0724 0.062 Uiso 1 1 calc R
H49C_1 H 0.7983 0.4529 -0.0628 0.062 Uiso 1 1 calc R
Si2_1 Si 0.6903(5) 0.25378(15) 0.19594(7) 0.0290(10) Uani 1 1 d DU
C51_1 C 0.8633(14) 0.2996(4) 0.2165(2) 0.039(3) Uiso 1 1 d DU
H51_1 H 0.9626 0.2749 0.2196 0.047 Uiso 1 1 calc R
C52_1 C 0.935(2) 0.3530(5) 0.1994(3) 0.060(4) Uiso 1 1 d DU
H52A_1 H 0.9748 0.3409 0.1799 0.090 Uiso 1 1 calc R
H52B_1 H 1.0335 0.3726 0.2104 0.090 Uiso 1 1 calc R
H52C_1 H 0.8438 0.3798 0.1971 0.090 Uiso 1 1 calc R
C53_1 C 0.8060(19) 0.3194(6) 0.2470(2) 0.054(4) Uiso 1 1 d DU
H53A_1 H 0.7579 0.2857 0.2581 0.080 Uiso 1 1 calc R
H53B_1 H 0.7168 0.3470 0.2449 0.080 Uiso 1 1 calc R
H53C_1 H 0.9064 0.3381 0.2577 0.080 Uiso 1 1 calc R
C54_1 C 0.4691(11) 0.2794(4) 0.2011(2) 0.033(3) Uiso 1 1 d DU
H54_1 H 0.4417 0.2776 0.2227 0.039 Uiso 1 1 calc R
C55_1 C 0.453(2) 0.3419(5) 0.1913(3) 0.062(5) Uiso 1 1 d DU
H55A_1 H 0.5397 0.3679 0.2017 0.093 Uiso 1 1 calc R
H55B_1 H 0.3359 0.3533 0.1959 0.093 Uiso 1 1 calc R
H55C_1 H 0.4720 0.3445 0.1699 0.093 Uiso 1 1 calc R
C56_1 C 0.3304(17) 0.2398(6) 0.1847(3) 0.062(5) Uiso 1 1 d DU
H56A_1 H 0.3405 0.1995 0.1904 0.093 Uiso 1 1 calc R
H56B_1 H 0.3479 0.2433 0.1633 0.093 Uiso 1 1 calc R
H56C_1 H 0.2144 0.2512 0.1898 0.093 Uiso 1 1 calc R
C57_1 C 0.6930(14) 0.1760(4) 0.2051(2) 0.026(3) Uiso 1 1 d DU
H57_1 H 0.5927 0.1550 0.1945 0.031 Uiso 1 1 calc R
C58_1 C 0.8574(17) 0.1482(6) 0.1952(3) 0.054(4) Uiso 1 1 d DU
H58A_1 H 0.8742 0.1540 0.1740 0.082 Uiso 1 1 calc R
H58B_1 H 0.8451 0.1066 0.1993 0.082 Uiso 1 1 calc R
H58C_1 H 0.9583 0.1663 0.2061 0.082 Uiso 1 1 calc R
C59_1 C 0.668(2) 0.1635(6) 0.2384(2) 0.053(4) Uiso 1 1 d DU
H59A_1 H 0.5634 0.1807 0.2454 0.079 Uiso 1 1 calc R
H59B_1 H 0.7698 0.1804 0.2494 0.079 Uiso 1 1 calc R
H59C_1 H 0.6558 0.1215 0.2413 0.079 Uiso 1 1 calc R
C1_2 C 0.3987(16) 0.5605(5) 0.24902(19) 0.028(3) Uiso 1 1 d DU
C2_2 C 0.4187(16) 0.5708(5) 0.22298(18) 0.032(3) Uiso 1 1 d DU
C3_2 C 0.2869(18) 0.5209(6) 0.3713(2) 0.042(4) Uiso 1 1 d DU
C4_2 C 0.253(2) 0.5147(6) 0.3971(2) 0.060(4) Uiso 1 1 d DU
C11_2 C 0.3735(13) 0.5493(5) 0.2798(2) 0.036(3) Uiso 1 1 d DU
C12_2 C 0.2273(13) 0.5670(5) 0.2936(2) 0.036(3) Uiso 1 1 d DU
N13_2 N 0.1032(11) 0.5952(4) 0.2783(2) 0.038(3) Uiso 1 1 d DU
H13_2 H 0.1193 0.6005 0.2592 0.045 Uiso 1 1 calc R
C14_2 C -0.0420(13) 0.6154(5) 0.2907(2) 0.031(3) Uiso 1 1 d DU
N15_2 N -0.1473(11) 0.6415(4) 0.27433(18) 0.030(3) Uiso 1 1 d DU
C16_2 C -0.2942(12) 0.6594(5) 0.2882(2) 0.026(3) Uiso 1 1 d DU
C17_2 C -0.4166(12) 0.6854(5) 0.2721(2) 0.028(3) Uiso 1 1 d DU
H17_2 H -0.3993 0.6902 0.2514 0.034 Uiso 1 1 calc R
C18_2 C -0.5657(13) 0.7050(5) 0.2850(2) 0.032(3) Uiso 1 1 d DU
C19_2 C -0.6912(14) 0.7332(5) 0.2688(2) 0.033(3) Uiso 1 1 d DU
H19_2 H -0.6737 0.7391 0.2482 0.040 Uiso 1 1 calc R
C20_2 C -0.8351(16) 0.7519(5) 0.2816(2) 0.043(4) Uiso 1 1 d DU
H20_2 H -0.9164 0.7710 0.2701 0.052 Uiso 1 1 calc R
C21_2 C -0.8635(16) 0.7428(5) 0.3119(2) 0.044(4) Uiso 1 1 d DU
H21_2 H -0.9663 0.7548 0.3208 0.052 Uiso 1 1 calc R
C22_2 C -0.7455(14) 0.7172(5) 0.3283(2) 0.042(4) Uiso 1 1 d DU
H22_2 H -0.7658 0.7127 0.3489 0.050 Uiso 1 1 calc R
C23_2 C -0.5926(14) 0.6968(5) 0.3160(2) 0.040(4) Uiso 1 1 d DU
C24_2 C -0.4681(13) 0.6703(5) 0.3322(2) 0.029(3) Uiso 1 1 d DU
H24_2 H -0.4853 0.6652 0.3528 0.035 Uiso 1 1 calc R
C25_2 C -0.3213(13) 0.6511(5) 0.3194(2) 0.030(3) Uiso 1 1 d DU
N26_2 N -0.2012(12) 0.6232(4) 0.33618(19) 0.038(3) Uiso 1 1 d DU
C27_2 C -0.0687(13) 0.6069(5) 0.3218(2) 0.032(3) Uiso 1 1 d DU
N28_2 N 0.0514(12) 0.5780(4) 0.3367(2) 0.040(3) Uiso 1 1 d DU
H28_2 H 0.0326 0.5712 0.3555 0.047 Uiso 1 1 calc R
C29_2 C 0.1998(14) 0.5589(5) 0.3244(2) 0.041(4) Uiso 1 1 d DU
C30_2 C 0.3171(14) 0.5296(6) 0.3405(2) 0.046(4) Uiso 1 1 d DU
C31_2 C 0.4690(13) 0.5108(5) 0.3267(2) 0.035(3) Uiso 1 1 d DU
C32_2 C 0.5953(15) 0.4826(6) 0.3431(3) 0.049(4) Uiso 1 1 d DU
H32_2 H 0.5787 0.4764 0.3636 0.059 Uiso 1 1 calc R
C33_2 C 0.7384(17) 0.4645(6) 0.3297(3) 0.057(4) Uiso 1 1 d DU
H33_2 H 0.8212 0.4460 0.3411 0.069 Uiso 1 1 calc R
C34_2 C 0.7674(17) 0.4725(6) 0.2994(3) 0.052(4) Uiso 1 1 d DU
H34_2 H 0.8674 0.4585 0.2904 0.062 Uiso 1 1 calc R
C35_2 C 0.6515(14) 0.5004(5) 0.2829(2) 0.041(4) Uiso 1 1 d DU
H35_2 H 0.6728 0.5067 0.2625 0.049 Uiso 1 1 calc R
C36_2 C 0.4990(14) 0.5199(5) 0.2962(2) 0.036(3) Uiso 1 1 d DU
Si1_2 Si 0.4669(5) 0.58395(13) 0.18372(7) 0.0252(9) Uani 1 1 d DU
C41_2 C 0.3041(14) 0.5387(4) 0.1612(2) 0.036(3) Uiso 1 1 d DU
H41_2 H 0.2050 0.5634 0.1580 0.043 Uiso 1 1 calc R
C42_2 C 0.3690(19) 0.5239(6) 0.1302(2) 0.050(4) Uiso 1 1 d DU
H42A_2 H 0.4171 0.5594 0.1207 0.074 Uiso 1 1 calc R
H42B_2 H 0.2719 0.5062 0.1184 0.074 Uiso 1 1 calc R
H42C_2 H 0.4597 0.4966 0.1318 0.074 Uiso 1 1 calc R
C43_2 C 0.2254(18) 0.4840(5) 0.1761(3) 0.050(4) Uiso 1 1 d DU
H43A_2 H 0.1833 0.4940 0.1958 0.074 Uiso 1 1 calc R
H43B_2 H 0.3142 0.4561 0.1780 0.074 Uiso 1 1 calc R
H43C_2 H 0.1280 0.4666 0.1642 0.074 Uiso 1 1 calc R
C44_2 C 0.6926(12) 0.5617(4) 0.1775(3) 0.045(4) Uiso 1 1 d DU
H44_2 H 0.7174 0.5664 0.1560 0.054 Uiso 1 1 calc R
C45_2 C 0.7136(18) 0.4983(4) 0.1847(3) 0.050(4) Uiso 1 1 d DU
H45A_2 H 0.6264 0.4734 0.1737 0.075 Uiso 1 1 calc R
H45B_2 H 0.6974 0.4924 0.2059 0.075 Uiso 1 1 calc R
H45C_2 H 0.8304 0.4884 0.1790 0.075 Uiso 1 1 calc R
C46_2 C 0.8273(17) 0.6022(6) 0.1942(3) 0.062(5) Uiso 1 1 d DU
H46A_2 H 0.8116 0.6425 0.1891 0.093 Uiso 1 1 calc R
H46B_2 H 0.9447 0.5928 0.1887 0.093 Uiso 1 1 calc R
H46C_2 H 0.8118 0.5972 0.2155 0.093 Uiso 1 1 calc R
C47_2 C 0.4562(14) 0.6632(4) 0.1765(2) 0.028(3) Uiso 1 1 d DU
H47_2 H 0.5446 0.6842 0.1898 0.034 Uiso 1 1 calc R
C48_2 C 0.5089(19) 0.6790(6) 0.1445(2) 0.050(4) Uiso 1 1 d DU
H48A_2 H 0.6229 0.6649 0.1402 0.076 Uiso 1 1 calc R
H48B_2 H 0.5150 0.7212 0.1424 0.076 Uiso 1 1 calc R
H48C_2 H 0.4221 0.6608 0.1307 0.076 Uiso 1 1 calc R
C49_2 C 0.2826(15) 0.6868(5) 0.1837(3) 0.039(3) Uiso 1 1 d DU
H49A_2 H 0.2512 0.6778 0.2042 0.059 Uiso 1 1 calc R
H49B_2 H 0.1927 0.6689 0.1703 0.059 Uiso 1 1 calc R
H49C_2 H 0.2916 0.7289 0.1811 0.059 Uiso 1 1 calc R
Si2_2 Si 0.2036(5) 0.5018(2) 0.43654(9) 0.0645(15) Uani 1 1 d DU
C51_2 C 0.3675(17) 0.5453(5) 0.4594(2) 0.061(4) Uiso 1 1 d DU
H51_2 H 0.4661 0.5201 0.4617 0.073 Uiso 1 1 calc R
C52_2 C 0.310(3) 0.5588(8) 0.4910(3) 0.097(6) Uiso 1 1 d DU
H52A_2 H 0.2619 0.5230 0.5002 0.146 Uiso 1 1 calc R
H52B_2 H 0.2208 0.5867 0.4904 0.146 Uiso 1 1 calc R
H52C_2 H 0.4104 0.5752 0.5025 0.146 Uiso 1 1 calc R
C53_2 C 0.448(3) 0.6009(7) 0.4453(4) 0.098(7) Uiso 1 1 d DU
H53A_2 H 0.4876 0.5921 0.4253 0.147 Uiso 1 1 calc R
H53B_2 H 0.5476 0.6166 0.4573 0.147 Uiso 1 1 calc R
H53C_2 H 0.3611 0.6295 0.4444 0.147 Uiso 1 1 calc R
C54_2 C 0.214(2) 0.4216(5) 0.4424(3) 0.079(5) Uiso 1 1 d DU
H54_2 H 0.1152 0.4023 0.4305 0.095 Uiso 1 1 calc R
C55_2 C 0.376(2) 0.3970(7) 0.4307(3) 0.074(5) Uiso 1 1 d DU
H55A_2 H 0.3941 0.4087 0.4102 0.111 Uiso 1 1 calc R
H55B_2 H 0.3628 0.3546 0.4317 0.111 Uiso 1 1 calc R
H55C_2 H 0.4762 0.4118 0.4427 0.111 Uiso 1 1 calc R
C56_2 C 0.180(2) 0.4031(7) 0.4740(3) 0.085(6) Uiso 1 1 d DU
H56A_2 H 0.0728 0.4189 0.4811 0.128 Uiso 1 1 calc R
H56B_2 H 0.2779 0.4179 0.4866 0.128 Uiso 1 1 calc R
H56C_2 H 0.1670 0.3607 0.4749 0.128 Uiso 1 1 calc R
C57_2 C -0.0212(13) 0.5239(5) 0.4423(3) 0.070(5) Uiso 1 1 d DU
H57_2 H -0.0476 0.5173 0.4637 0.084 Uiso 1 1 calc R
C58_2 C -0.157(2) 0.4856(8) 0.4250(4) 0.106(7) Uiso 1 1 d DU
H58A_2 H -0.1413 0.4448 0.4289 0.159 Uiso 1 1 calc R
H58B_2 H -0.1433 0.4930 0.4038 0.159 Uiso 1 1 calc R
H58C_2 H -0.2738 0.4946 0.4312 0.159 Uiso 1 1 calc R
C59_2 C -0.044(3) 0.5878(6) 0.4369(5) 0.111(7) Uiso 1 1 d DU
H59A_2 H 0.0423 0.6118 0.4486 0.166 Uiso 1 1 calc R
H59B_2 H -0.1613 0.5966 0.4428 0.166 Uiso 1 1 calc R
H59C_2 H -0.0274 0.5960 0.4159 0.166 Uiso 1 1 calc R
C1_3 C -0.1006(19) 0.7957(6) 0.4952(2) 0.047(4) Uiso 1 1 d DU
C2_3 C -0.078(2) 0.8092(6) 0.4700(2) 0.060(4) Uiso 1 1 d DU
C3_3 C -0.216(2) 0.7386(7) 0.6148(2) 0.069(5) Uiso 1 1 d DU
C4_3 C -0.251(2) 0.7300(6) 0.6403(2) 0.062(5) Uiso 1 1 d DU
C11_3 C -0.1227(15) 0.7801(6) 0.5255(2) 0.053(4) Uiso 1 1 d DU
C12_3 C -0.2711(15) 0.7958(6) 0.5395(2) 0.052(4) Uiso 1 1 d DU
N13_3 N -0.3941(13) 0.8271(5) 0.5261(2) 0.053(3) Uiso 1 1 d DU
H13_3 H -0.3754 0.8370 0.5076 0.063 Uiso 1 1 calc R
C14_3 C -0.5419(15) 0.8438(6) 0.5389(2) 0.053(4) Uiso 1 1 d DU
N15_3 N -0.6477(14) 0.8725(5) 0.5239(2) 0.059(4) Uiso 1 1 d DU
C16_3 C -0.7952(16) 0.8880(6) 0.5389(3) 0.060(4) Uiso 1 1 d DU
C17_3 C -0.9145(17) 0.9194(7) 0.5246(3) 0.068(5) Uiso 1 1 d DU
H17_3 H -0.8925 0.9302 0.5047 0.081 Uiso 1 1 calc R
C18_3 C -1.0652(16) 0.9359(6) 0.5380(3) 0.059(4) Uiso 1 1 d DU
C19_3 C -1.1964(17) 0.9646(6) 0.5234(3) 0.065(5) Uiso 1 1 d DU
H19_3 H -1.1834 0.9723 0.5029 0.077 Uiso 1 1 calc R
C20_3 C -1.3394(19) 0.9815(7) 0.5374(3) 0.072(5) Uiso 1 1 d DU
H20_3 H -1.4203 1.0028 0.5271 0.087 Uiso 1 1 calc R
C21_3 C -1.3682(19) 0.9674(7) 0.5673(3) 0.068(5) Uiso 1 1 d DU
H21_3 H -1.4715 0.9769 0.5770 0.081 Uiso 1 1 calc R
C22_3 C -1.2461(17) 0.9401(7) 0.5817(3) 0.071(5) Uiso 1 1 d DU
H22_3 H -1.2657 0.9312 0.6020 0.085 Uiso 1 1 calc R
C23_3 C -1.0902(16) 0.9239(6) 0.5686(3) 0.059(4) Uiso 1 1 d DU
C24_3 C -0.9669(15) 0.8935(6) 0.5833(3) 0.054(4) Uiso 1 1 d DU
H24_3 H -0.9855 0.8846 0.6036 0.064 Uiso 1 1 calc R
C25_3 C -0.8196(16) 0.8758(6) 0.5698(2) 0.057(4) Uiso 1 1 d DU
N26_3 N -0.7004(14) 0.8446(5) 0.5848(2) 0.062(4) Uiso 1 1 d DU
C27_3 C -0.5657(16) 0.8311(6) 0.5697(2) 0.058(4) Uiso 1 1 d DU
N28_3 N -0.4449(14) 0.8004(5) 0.5829(2) 0.062(4) Uiso 1 1 d DU
H28_3 H -0.4632 0.7908 0.6015 0.075 Uiso 1 1 calc R
C29_3 C -0.2955(16) 0.7828(6) 0.5698(2) 0.056(4) Uiso 1 1 d DU
C30_3 C -0.1802(17) 0.7513(7) 0.5846(2) 0.071(5) Uiso 1 1 d DU
C31_3 C -0.0259(16) 0.7352(6) 0.5704(2) 0.063(5) Uiso 1 1 d DU
C32_3 C 0.0971(17) 0.7029(6) 0.5853(3) 0.064(5) Uiso 1 1 d DU
H32_3 H 0.0776 0.6915 0.6052 0.077 Uiso 1 1 calc R
C33_3 C 0.2429(19) 0.6882(7) 0.5709(3) 0.069(5) Uiso 1 1 d DU
H33_3 H 0.3274 0.6686 0.5813 0.083 Uiso 1 1 calc R
C34_3 C 0.2705(19) 0.7014(7) 0.5415(3) 0.067(5) Uiso 1 1 d DU
H34_3 H 0.3714 0.6896 0.5319 0.081 Uiso 1 1 calc R
C35_3 C 0.1543(17) 0.7311(7) 0.5263(3) 0.068(5) Uiso 1 1 d DU
H35_3 H 0.1750 0.7399 0.5061 0.082 Uiso 1 1 calc R
C36_3 C 0.0026(15) 0.7491(6) 0.5403(2) 0.054(4) Uiso 1 1 d DU
Si1_3 Si -0.0308(5) 0.8254(2) 0.43132(9) 0.0590(14) Uani 1 1 d DU
C41_3 C 0.1954(13) 0.8050(5) 0.4247(3) 0.064(5) Uiso 1 1 d DU
H41_3 H 0.2215 0.8130 0.4035 0.077 Uiso 1 1 calc R
C42_3 C 0.332(2) 0.8420(7) 0.4429(4) 0.092(6) Uiso 1 1 d DU
H42A_3 H 0.3163 0.8832 0.4401 0.137 Uiso 1 1 calc R
H42B_3 H 0.4490 0.8337 0.4364 0.137 Uiso 1 1 calc R
H42C_3 H 0.3189 0.8328 0.4639 0.137 Uiso 1 1 calc R
C43_3 C 0.220(2) 0.7412(5) 0.4294(4) 0.088(6) Uiso 1 1 d DU
H43A_3 H 0.1335 0.7174 0.4177 0.132 Uiso 1 1 calc R
H43B_3 H 0.2059 0.7321 0.4504 0.132 Uiso 1 1 calc R
H43C_3 H 0.3373 0.7329 0.4231 0.132 Uiso 1 1 calc R
C44_3 C -0.1938(16) 0.7839(5) 0.4071(2) 0.064(5) Uiso 1 1 d DU
H44_3 H -0.2916 0.8093 0.4042 0.077 Uiso 1 1 calc R
C45_3 C -0.124(2) 0.7706(7) 0.3762(3) 0.067(5) Uiso 1 1 d DU
H45A_3 H -0.0746 0.8065 0.3673 0.100 Uiso 1 1 calc R
H45B_3 H -0.2190 0.7533 0.3638 0.100 Uiso 1 1 calc R
H45C_3 H -0.0332 0.7433 0.3779 0.100 Uiso 1 1 calc R
C46_3 C -0.273(2) 0.7278(6) 0.4207(3) 0.075(5) Uiso 1 1 d DU
H46A_3 H -0.3207 0.7363 0.4402 0.113 Uiso 1 1 calc R
H46B_3 H -0.1830 0.7005 0.4228 0.113 Uiso 1 1 calc R
H46C_3 H -0.3665 0.7106 0.4078 0.113 Uiso 1 1 calc R
C47_3 C -0.0464(18) 0.9046(4) 0.4277(3) 0.066(5) Uiso 1 1 d DU
H47_3 H 0.0417 0.9239 0.4417 0.079 Uiso 1 1 calc R
C48_3 C -0.222(2) 0.9266(7) 0.4363(4) 0.083(6) Uiso 1 1 d DU
H48A_3 H -0.2539 0.9134 0.4562 0.124 Uiso 1 1 calc R
H48B_3 H -0.3118 0.9112 0.4222 0.124 Uiso 1 1 calc R
H48C_3 H -0.2140 0.9690 0.4359 0.124 Uiso 1 1 calc R
C49_3 C 0.003(2) 0.9263(7) 0.3968(3) 0.082(6) Uiso 1 1 d DU
H49A_3 H 0.1169 0.9131 0.3914 0.123 Uiso 1 1 calc R
H49B_3 H 0.0093 0.9688 0.3968 0.123 Uiso 1 1 calc R
H49C_3 H -0.0847 0.9108 0.3825 0.123 Uiso 1 1 calc R
Si2_3 Si -0.3010(5) 0.72270(19) 0.67978(8) 0.0468(12) Uani 1 1 d DU
C51_3 C -0.5254(12) 0.7467(5) 0.6845(3) 0.047(4) Uiso 1 1 d DU
H51_3 H -0.5531 0.7431 0.7060 0.057 Uiso 1 1 calc R
C52_3 C -0.6628(19) 0.7073(6) 0.6681(4) 0.078(5) Uiso 1 1 d DU
H52A_3 H -0.6523 0.6669 0.6737 0.117 Uiso 1 1 calc R
H52B_3 H -0.6453 0.7110 0.6467 0.117 Uiso 1 1 calc R
H52C_3 H -0.7790 0.7186 0.6732 0.117 Uiso 1 1 calc R
C53_3 C -0.543(2) 0.8098(5) 0.6767(4) 0.077(5) Uiso 1 1 d DU
H53A_3 H -0.4553 0.8347 0.6875 0.115 Uiso 1 1 calc R
H53B_3 H -0.6595 0.8205 0.6821 0.115 Uiso 1 1 calc R
H53C_3 H -0.5259 0.8149 0.6554 0.115 Uiso 1 1 calc R
C54_3 C -0.1333(15) 0.7681(5) 0.7011(2) 0.047(4) Uiso 1 1 d DU
H54_3 H -0.0359 0.7429 0.7047 0.056 Uiso 1 1 calc R
C55_3 C -0.193(2) 0.7880(6) 0.7314(2) 0.054(4) Uiso 1 1 d DU
H55A_3 H -0.2415 0.7544 0.7425 0.082 Uiso 1 1 calc R
H55B_3 H -0.2815 0.8156 0.7290 0.082 Uiso 1 1 calc R
H55C_3 H -0.0929 0.8067 0.7423 0.082 Uiso 1 1 calc R
C56_3 C -0.054(2) 0.8210(6) 0.6843(3) 0.070(5) Uiso 1 1 d DU
H56A_3 H -0.0122 0.8084 0.6650 0.105 Uiso 1 1 calc R
H56B_3 H 0.0444 0.8395 0.6957 0.105 Uiso 1 1 calc R
H56C_3 H -0.1419 0.8487 0.6815 0.105 Uiso 1 1 calc R
C57_3 C -0.2960(18) 0.6442(4) 0.6888(3) 0.066(5) Uiso 1 1 d DU
H57_3 H -0.3965 0.6235 0.6780 0.080 Uiso 1 1 calc R
C58_3 C -0.133(2) 0.6174(7) 0.6777(3) 0.076(5) Uiso 1 1 d DU
H58A_3 H -0.1186 0.6249 0.6566 0.114 Uiso 1 1 calc R
H58B_3 H -0.1452 0.5755 0.6810 0.114 Uiso 1 1 calc R
H58C_3 H -0.0312 0.6346 0.6886 0.114 Uiso 1 1 calc R
C59_3 C -0.324(2) 0.6318(7) 0.7217(3) 0.070(5) Uiso 1 1 d DU
H59A_3 H -0.4297 0.6492 0.7284 0.105 Uiso 1 1 calc R
H59B_3 H -0.2239 0.6486 0.7331 0.105 Uiso 1 1 calc R
H59C_3 H -0.3379 0.5898 0.7246 0.105 Uiso 1 1 calc R
C1_4 C -0.6127(18) 1.0256(6) 0.7523(2) 0.043(4) Uiso 1 1 d DU
C2_4 C -0.5905(18) 1.0360(6) 0.7268(2) 0.047(4) Uiso 1 1 d DU
C3_4 C -0.7243(19) 0.9791(6) 0.8729(2) 0.052(4) Uiso 1 1 d DU
C4_4 C -0.7637(18) 0.9752(6) 0.8984(2) 0.049(4) Uiso 1 1 d DU
C11_4 C -0.6387(14) 1.0130(6) 0.7827(2) 0.046(4) Uiso 1 1 d DU
C12_4 C -0.7821(13) 1.0310(5) 0.7971(2) 0.035(3) Uiso 1 1 d DU
N13_4 N -0.9094(12) 1.0593(4) 0.7824(2) 0.038(3) Uiso 1 1 d DU
H13_4 H -0.8974 1.0650 0.7633 0.046 Uiso 1 1 calc R
C14_4 C -1.0513(14) 1.0787(5) 0.7960(2) 0.038(3) Uiso 1 1 d DU
N15_4 N -1.1582(11) 1.1073(4) 0.78044(19) 0.033(3) Uiso 1 1 d DU
C16_4 C -1.3008(13) 1.1260(5) 0.7955(2) 0.031(3) Uiso 1 1 d DU
C17_4 C -1.4275(13) 1.1525(5) 0.7804(2) 0.032(3) Uiso 1 1 d DU
H17_4 H -1.4138 1.1584 0.7598 0.038 Uiso 1 1 calc R
C18_4 C -1.5750(13) 1.1709(5) 0.7942(2) 0.027(3) Uiso 1 1 d DU
C19_4 C -1.7050(14) 1.1993(5) 0.7790(2) 0.037(3) Uiso 1 1 d DU
H19_4 H -1.6931 1.2056 0.7584 0.044 Uiso 1 1 calc R
C20_4 C -1.8447(15) 1.2175(5) 0.7932(2) 0.040(4) Uiso 1 1 d DU
H20_4 H -1.9278 1.2375 0.7826 0.048 Uiso 1 1 calc R
C21_4 C -1.8684(16) 1.2070(5) 0.8235(2) 0.043(4) Uiso 1 1 d DU
H21_4 H -1.9684 1.2193 0.8333 0.052 Uiso 1 1 calc R
C22_4 C -1.7489(13) 1.1794(5) 0.8389(2) 0.033(3) Uiso 1 1 d DU
H22_4 H -1.7673 1.1720 0.8593 0.040 Uiso 1 1 calc R
C23_4 C -1.5971(13) 1.1613(5) 0.8251(2) 0.032(3) Uiso 1 1 d DU
C24_4 C -1.4724(13) 1.1318(5) 0.8404(2) 0.037(3) Uiso 1 1 d DU
H24_4 H -1.4887 1.1237 0.8607 0.044 Uiso 1 1 calc R
C25_4 C -1.3271(14) 1.1146(5) 0.8262(2) 0.037(3) Uiso 1 1 d DU
N26_4 N -1.2048(12) 1.0856(4) 0.8420(2) 0.041(3) Uiso 1 1 d DU
C27_4 C -1.0770(14) 1.0682(5) 0.8266(2) 0.044(4) Uiso 1 1 d DU
N28_4 N -0.9558(12) 1.0377(4) 0.8405(2) 0.040(3) Uiso 1 1 d DU
H28_4 H -0.9718 1.0300 0.8593 0.049 Uiso 1 1 calc R
C29_4 C -0.8107(14) 1.0183(5) 0.8271(2) 0.043(4) Uiso 1 1 d DU
C30_4 C -0.6908(14) 0.9891(5) 0.8425(2) 0.039(4) Uiso 1 1 d DU
C31_4 C -0.5392(15) 0.9715(6) 0.8285(2) 0.048(4) Uiso 1 1 d DU
C32_4 C -0.4145(17) 0.9413(6) 0.8443(3) 0.062(4) Uiso 1 1 d DU
H32_4 H -0.4304 0.9329 0.8646 0.074 Uiso 1 1 calc R
C33_4 C -0.2721(18) 0.9245(6) 0.8296(3) 0.062(5) Uiso 1 1 d DU
H33_4 H -0.1887 0.9046 0.8402 0.074 Uiso 1 1 calc R
C34_4 C -0.2452(18) 0.9355(6) 0.8002(3) 0.063(5) Uiso 1 1 d DU
H34_4 H -0.1450 0.9227 0.7907 0.076 Uiso 1 1 calc R
C35_4 C -0.3613(15) 0.9646(6) 0.7845(3) 0.048(4) Uiso 1 1 d DU
H35_4 H -0.3408 0.9725 0.7642 0.058 Uiso 1 1 calc R
C36_4 C -0.5130(14) 0.9830(5) 0.7984(2) 0.042(4) Uiso 1 1 d DU
Si1_4 Si -0.5306(5) 1.05203(19) 0.68852(9) 0.0558(13) Uani 1 1 d DU
C41_4 C -0.3055(13) 1.0301(5) 0.6837(3) 0.074(5) Uiso 1 1 d DU
H41_4 H -0.2759 1.0356 0.6624 0.089 Uiso 1 1 calc R
C42_4 C -0.283(2) 0.9666(6) 0.6905(4) 0.101(7) Uiso 1 1 d DU
H42A_4 H -0.3656 0.9418 0.6785 0.151 Uiso 1 1 calc R
H42B_4 H -0.3058 0.9597 0.7115 0.151 Uiso 1 1 calc R
H42C_4 H -0.1641 0.9577 0.6858 0.151 Uiso 1 1 calc R
C43_4 C -0.1707(19) 1.0680(6) 0.7013(4) 0.076(5) Uiso 1 1 d DU
H43A_4 H -0.1829 1.1089 0.6970 0.114 Uiso 1 1 calc R
H43B_4 H -0.0536 1.0580 0.6959 0.114 Uiso 1 1 calc R
H43C_4 H -0.1887 1.0615 0.7225 0.114 Uiso 1 1 calc R
C44_4 C -0.6895(18) 1.0100(6) 0.6637(3) 0.076(5) Uiso 1 1 d DU
H44_4 H -0.7862 1.0354 0.6601 0.091 Uiso 1 1 calc R
C45_4 C -0.773(2) 0.9545(6) 0.6771(4) 0.086(6) Uiso 1 1 d DU
H45A_4 H -0.8237 0.9635 0.6963 0.130 Uiso 1 1 calc R
H45B_4 H -0.6840 0.9269 0.6798 0.130 Uiso 1 1 calc R
H45C_4 H -0.8642 0.9374 0.6638 0.130 Uiso 1 1 calc R
C46_4 C -0.617(3) 0.9953(8) 0.6331(3) 0.104(7) Uiso 1 1 d DU
H46A_4 H -0.5636 1.0307 0.6242 0.157 Uiso 1 1 calc R
H46B_4 H -0.7118 0.9786 0.6204 0.157 Uiso 1 1 calc R
H46C_4 H -0.5291 0.9671 0.6353 0.157 Uiso 1 1 calc R
C47_4 C -0.5392(17) 1.1324(4) 0.6839(3) 0.055(4) Uiso 1 1 d DU
H47_4 H -0.4484 1.1523 0.6972 0.066 Uiso 1 1 calc R
C48_4 C -0.494(2) 1.1493(6) 0.6520(3) 0.068(5) Uiso 1 1 d DU
H48A_4 H -0.3815 1.1353 0.6467 0.102 Uiso 1 1 calc R
H48B_4 H -0.4884 1.1916 0.6503 0.102 Uiso 1 1 calc R
H48C_4 H -0.5843 1.1317 0.6386 0.102 Uiso 1 1 calc R
C49_4 C -0.7134(18) 1.1543(6) 0.6923(3) 0.068(5) Uiso 1 1 d DU
H49A_4 H -0.7412 1.1437 0.7128 0.102 Uiso 1 1 calc R
H49B_4 H -0.8042 1.1368 0.6791 0.102 Uiso 1 1 calc R
H49C_4 H -0.7071 1.1966 0.6906 0.102 Uiso 1 1 calc R
Si2_4 Si -0.8121(5) 0.97296(17) 0.93800(10) 0.0545(13) Uani 1 1 d DU
C51_4 C -0.6407(17) 1.0218(5) 0.9567(3) 0.070(5) Uiso 1 1 d DU
H51_4 H -0.5422 0.9972 0.9606 0.084 Uiso 1 1 calc R
C52_4 C -0.695(2) 1.0444(7) 0.9868(3) 0.090(6) Uiso 1 1 d DU
H52A_4 H -0.7436 1.0120 0.9987 0.135 Uiso 1 1 calc R
H52B_4 H -0.7827 1.0724 0.9842 0.135 Uiso 1 1 calc R
H52C_4 H -0.5929 1.0635 0.9970 0.135 Uiso 1 1 calc R
C53_4 C -0.564(2) 1.0725(6) 0.9383(3) 0.073(5) Uiso 1 1 d DU
H53A_4 H -0.5273 1.0580 0.9190 0.109 Uiso 1 1 calc R
H53B_4 H -0.4624 1.0916 0.9486 0.109 Uiso 1 1 calc R
H53C_4 H -0.6514 1.1004 0.9354 0.109 Uiso 1 1 calc R
C54_4 C -1.0332(13) 0.9997(5) 0.9419(3) 0.057(4) Uiso 1 1 d DU
H54_4 H -1.0616 1.0006 0.9634 0.069 Uiso 1 1 calc R
C55_4 C -1.045(2) 1.0612(5) 0.9301(4) 0.077(5) Uiso 1 1 d DU
H55A_4 H -0.9573 1.0878 0.9400 0.115 Uiso 1 1 calc R
H55B_4 H -1.1610 1.0738 0.9339 0.115 Uiso 1 1 calc R
H55C_4 H -1.0230 1.0612 0.9087 0.115 Uiso 1 1 calc R
C56_4 C -1.1718(19) 0.9588(6) 0.9265(4) 0.079(5) Uiso 1 1 d DU
H56A_4 H -1.1669 0.9196 0.9342 0.118 Uiso 1 1 calc R
H56B_4 H -1.1498 0.9583 0.9051 0.118 Uiso 1 1 calc R
H56C_4 H -1.2872 0.9723 0.9302 0.118 Uiso 1 1 calc R
C57_4 C -0.8112(17) 0.8962(4) 0.9506(3) 0.052(4) Uiso 1 1 d DU
H57_4 H -0.9100 0.8737 0.9402 0.063 Uiso 1 1 calc R
C58_4 C -0.845(2) 0.8900(7) 0.9839(3) 0.086(6) Uiso 1 1 d DU
H58A_4 H -0.9521 0.9078 0.9891 0.129 Uiso 1 1 calc R
H58B_4 H -0.7469 0.9095 0.9950 0.129 Uiso 1 1 calc R
H58C_4 H -0.8565 0.8488 0.9890 0.129 Uiso 1 1 calc R
C59_4 C -0.647(2) 0.8677(7) 0.9424(4) 0.081(6) Uiso 1 1 d DU
H59A_4 H -0.6278 0.8710 0.9211 0.121 Uiso 1 1 calc R
H59B_4 H -0.6604 0.8266 0.9477 0.121 Uiso 1 1 calc R
H59C_4 H -0.5478 0.8869 0.9531 0.121 Uiso 1 1 calc R

loop_
_atom_site_aniso_label
_atom_site_aniso_U_11
_atom_site_aniso_U_22
_atom_site_aniso_U_33
_atom_site_aniso_U_23
_atom_site_aniso_U_13
_atom_site_aniso_U_12
Si1_1 0.035(2) 0.034(2) 0.0173(19) 0.0026(15) 0.0108(17) -0.0001(18)
Si2_1 0.028(2) 0.040(2) 0.021(2) 0.0126(16) 0.0090(16) 0.0103(18)
Si1_2 0.031(2) 0.020(2) 0.025(2) 0.0000(14) 0.0023(16) 0.0033(16)
Si2_2 0.030(3) 0.122(4) 0.046(3) 0.049(3) 0.006(2) 0.021(3)
Si1_3 0.029(3) 0.104(4) 0.044(3) -0.044(2) 0.000(2) 0.014(2)
Si2_3 0.025(2) 0.093(3) 0.025(2) -0.004(2) 0.0004(18) 0.020(2)
Si1_4 0.032(3) 0.074(3) 0.062(3) -0.036(2) 0.008(2) 0.012(2)
Si2_4 0.031(3) 0.036(3) 0.099(4) 0.040(2) 0.002(2) 0.010(2)

loop_
_atom_type_symbol
_atom_type_description
_atom_type_scat_dispersion_real
_atom_type_scat_dispersion_imag
_atom_type_scat_source
C C 0.0033 0.0016 'International Tables Vol C Tables 4.2.6.8 and 6.1.1.4'
H H 0.0000 0.0000 'International Tables Vol C Tables 4.2.6.8 and 6.1.1.4'
N N 0.0061 0.0033 'International Tables Vol C Tables 4.2.6.8 and 6.1.1.4'
Si Si 0.0817 0.0704 'International Tables Vol C Tables 4.2.6.8 and 6.1.1.4'

loop_
_geom_angle_atom_site_label_1
_geom_angle_atom_site_label_2
_geom_angle_atom_site_label_3
_geom_angle
C2_1 C1_1 C11_1 178.8(12)
C1_1 C2_1 Si1_1 174.3(11)
C4_1 C3_1 C30_1 178.3(14)
C3_1 C4_1 Si2_1 179.1(13)
C12_1 C11_1 C1_1 119.6(8)
C12_1 C11_1 C36_1 119.2(8)
C1_1 C11_1 C36_1 121.2(8)
N13_1 C12_1 C11_1 122.1(8)
N13_1 C12_1 C29_1 117.3(7)
C11_1 C12_1 C29_1 120.6(7)
C14_1 N13_1 C12_1 125.1(8)
C14_1 N13_1 H13_1 117.4
C12_1 N13_1 H13_1 117.4
N15_1 C14_1 N13_1 119.8(8)
N15_1 C14_1 C27_1 123.1(8)
N13_1 C14_1 C27_1 117.1(7)
C14_1 N15_1 C16_1 116.1(8)
C17_1 C16_1 N15_1 119.4(8)
C17_1 C16_1 C25_1 119.9(8)
N15_1 C16_1 C25_1 120.7(7)
C16_1 C17_1 C18_1 121.9(9)
C16_1 C17_1 H17_1 119.1
C18_1 C17_1 H17_1 119.1
C17_1 C18_1 C19_1 122.8(9)
C17_1 C18_1 C23_1 118.6(8)
C19_1 C18_1 C23_1 118.5(8)
C20_1 C19_1 C18_1 122.3(10)
C20_1 C19_1 H19_1 118.8
C18_1 C19_1 H19_1 118.8
C19_1 C20_1 C21_1 118.6(10)
C19_1 C20_1 H20_1 120.7
C21_1 C20_1 H20_1 120.7
C22_1 C21_1 C20_1 121.1(11)
C22_1 C21_1 H21_1 119.5
C20_1 C21_1 H21_1 119.5
C21_1 C22_1 C23_1 122.5(10)
C21_1 C22_1 H22_1 118.8
C23_1 C22_1 H22_1 118.8
C24_1 C23_1 C22_1 124.3(9)
C24_1 C23_1 C18_1 118.8(8)
C22_1 C23_1 C18_1 116.8(8)
C25_1 C24_1 C23_1 122.2(9)
C25_1 C24_1 H24_1 118.9
C23_1 C24_1 H24_1 118.9
C24_1 C25_1 N26_1 121.0(8)
C24_1 C25_1 C16_1 118.6(8)
N26_1 C25_1 C16_1 120.4(8)
C27_1 N26_1 C25_1 116.7(8)
N26_1 C27_1 N28_1 118.9(8)
N26_1 C27_1 C14_1 122.9(8)
N28_1 C27_1 C14_1 118.2(8)
C27_1 N28_1 C29_1 124.4(8)
C27_1 N28_1 H28_1 117.8
C29_1 N28_1 H28_1 117.8
C30_1 C29_1 N28_1 121.5(8)
C30_1 C29_1 C12_1 120.5(8)
N28_1 C29_1 C12_1 117.9(7)
C29_1 C30_1 C3_1 118.0(9)
C29_1 C30_1 C31_1 120.6(8)
C3_1 C30_1 C31_1 121.4(9)
C36_1 C31_1 C32_1 120.2(8)
C36_1 C31_1 C30_1 118.0(8)
C32_1 C31_1 C30_1 121.8(8)
C33_1 C32_1 C31_1 119.0(10)
C33_1 C32_1 H32_1 120.5
C31_1 C32_1 H32_1 120.5
C32_1 C33_1 C34_1 121.9(10)
C32_1 C33_1 H33_1 119.1
C34_1 C33_1 H33_1 119.1
C35_1 C34_1 C33_1 119.9(10)
C35_1 C34_1 H34_1 120.1
C33_1 C34_1 H34_1 120.1
C34_1 C35_1 C36_1 122.0(9)
C34_1 C35_1 H35_1 119.0
C36_1 C35_1 H35_1 119.0
C35_1 C36_1 C31_1 117.0(8)
C35_1 C36_1 C11_1 121.9(8)
C31_1 C36_1 C11_1 121.1(8)
C2_1 Si1_1 C41_1 106.5(5)
C2_1 Si1_1 C47_1 107.7(5)
C41_1 Si1_1 C47_1 110.6(5)
C2_1 Si1_1 C44_1 109.0(5)
C41_1 Si1_1 C44_1 112.7(5)
C47_1 Si1_1 C44_1 110.1(5)
C43_1 C41_1 C42_1 109.0(9)
C43_1 C41_1 Si1_1 113.1(8)
C42_1 C41_1 Si1_1 113.1(8)
C43_1 C41_1 H41_1 107.1
C42_1 C41_1 H41_1 107.1
Si1_1 C41_1 H41_1 107.1
C41_1 C42_1 H42A_1 109.5
C41_1 C42_1 H42B_1 109.5
H42A_1 C42_1 H42B_1 109.5
C41_1 C42_1 H42C_1 109.5
H42A_1 C42_1 H42C_1 109.5
H42B_1 C42_1 H42C_1 109.5
C41_1 C43_1 H43A_1 109.5
C41_1 C43_1 H43B_1 109.5
H43A_1 C43_1 H43B_1 109.5
C41_1 C43_1 H43C_1 109.5
H43A_1 C43_1 H43C_1 109.5
H43B_1 C43_1 H43C_1 109.5
C45_1 C44_1 C46_1 109.9(9)
C45_1 C44_1 Si1_1 113.6(7)
C46_1 C44_1 Si1_1 114.2(7)
C45_1 C44_1 H44_1 106.2
C46_1 C44_1 H44_1 106.2
Si1_1 C44_1 H44_1 106.2
C44_1 C45_1 H45A_1 109.5
C44_1 C45_1 H45B_1 109.5
H45A_1 C45_1 H45B_1 109.5
C44_1 C45_1 H45C_1 109.5
H45A_1 C45_1 H45C_1 109.5
H45B_1 C45_1 H45C_1 109.5
C44_1 C46_1 H46A_1 109.5
C44_1 C46_1 H46B_1 109.5
H46A_1 C46_1 H46B_1 109.5
C44_1 C46_1 H46C_1 109.5
H46A_1 C46_1 H46C_1 109.5
H46B_1 C46_1 H46C_1 109.5
C49_1 C47_1 C48_1 110.4(9)
C49_1 C47_1 Si1_1 114.0(7)
C48_1 C47_1 Si1_1 113.2(7)
C49_1 C47_1 H47_1 106.2
C48_1 C47_1 H47_1 106.2
Si1_1 C47_1 H47_1 106.2
C47_1 C48_1 H48A_1 109.5
C47_1 C48_1 H48B_1 109.5
H48A_1 C48_1 H48B_1 109.5
C47_1 C48_1 H48C_1 109.5
H48A_1 C48_1 H48C_1 109.5
H48B_1 C48_1 H48C_1 109.5
C47_1 C49_1 H49A_1 109.5
C47_1 C49_1 H49B_1 109.5
H49A_1 C49_1 H49B_1 109.5
C47_1 C49_1 H49C_1 109.5
H49A_1 C49_1 H49C_1 109.5
H49B_1 C49_1 H49C_1 109.5
C4_1 Si2_1 C57_1 106.5(5)
C4_1 Si2_1 C54_1 107.0(5)
C57_1 Si2_1 C54_1 111.1(5)
C4_1 Si2_1 C51_1 107.2(5)
C57_1 Si2_1 C51_1 111.8(5)
C54_1 Si2_1 C51_1 112.8(5)
C53_1 C51_1 C52_1 108.6(9)
C53_1 C51_1 Si2_1 113.4(8)
C52_1 C51_1 Si2_1 113.7(8)
C53_1 C51_1 H51_1 106.9
C52_1 C51_1 H51_1 106.9
Si2_1 C51_1 H51_1 106.9
C51_1 C52_1 H52A_1 109.5
C51_1 C52_1 H52B_1 109.5
H52A_1 C52_1 H52B_1 109.5
C51_1 C52_1 H52C_1 109.5
H52A_1 C52_1 H52C_1 109.5
H52B_1 C52_1 H52C_1 109.5
C51_1 C53_1 H53A_1 109.5
C51_1 C53_1 H53B_1 109.5
H53A_1 C53_1 H53B_1 109.5
C51_1 C53_1 H53C_1 109.5
H53A_1 C53_1 H53C_1 109.5
H53B_1 C53_1 H53C_1 109.5
C55_1 C54_1 C56_1 108.3(10)
C55_1 C54_1 Si2_1 114.0(8)
C56_1 C54_1 Si2_1 111.2(8)
C55_1 C54_1 H54_1 107.7
C56_1 C54_1 H54_1 107.7
Si2_1 C54_1 H54_1 107.7
C54_1 C55_1 H55A_1 109.5
C54_1 C55_1 H55B_1 109.5
H55A_1 C55_1 H55B_1 109.5
C54_1 C55_1 H55C_1 109.5
H55A_1 C55_1 H55C_1 109.5
H55B_1 C55_1 H55C_1 109.5
C54_1 C56_1 H56A_1 109.5
C54_1 C56_1 H56B_1 109.5
H56A_1 C56_1 H56B_1 109.5
C54_1 C56_1 H56C_1 109.5
H56A_1 C56_1 H56C_1 109.5
H56B_1 C56_1 H56C_1 109.5
C58_1 C57_1 C59_1 107.4(9)
C58_1 C57_1 Si2_1 114.2(7)
C59_1 C57_1 Si2_1 113.7(7)
C58_1 C57_1 H57_1 107.0
C59_1 C57_1 H57_1 107.0
Si2_1 C57_1 H57_1 107.0
C57_1 C58_1 H58A_1 109.5
C57_1 C58_1 H58B_1 109.5
H58A_1 C58_1 H58B_1 109.5
C57_1 C58_1 H58C_1 109.5
H58A_1 C58_1 H58C_1 109.5
H58B_1 C58_1 H58C_1 109.5
C57_1 C59_1 H59A_1 109.5
C57_1 C59_1 H59B_1 109.5
H59A_1 C59_1 H59B_1 109.5
C57_1 C59_1 H59C_1 109.5
H59A_1 C59_1 H59C_1 109.5
H59B_1 C59_1 H59C_1 109.5
C2_2 C1_2 C11_2 178.9(12)
C1_2 C2_2 Si1_2 175.2(11)
C4_2 C3_2 C30_2 176.5(15)
C3_2 C4_2 Si2_2 177.5(14)
C12_2 C11_2 C1_2 119.3(9)
C12_2 C11_2 C36_2 120.3(8)
C1_2 C11_2 C36_2 120.4(9)
C11_2 C12_2 N13_2 121.5(8)
C11_2 C12_2 C29_2 121.4(8)
N13_2 C12_2 C29_2 117.0(8)
C14_2 N13_2 C12_2 124.7(9)
C14_2 N13_2 H13_2 117.7
C12_2 N13_2 H13_2 117.7
N15_2 C14_2 N13_2 119.1(8)
N15_2 C14_2 C27_2 123.0(8)
N13_2 C14_2 C27_2 117.8(8)
C14_2 N15_2 C16_2 116.0(8)
C17_2 C16_2 N15_2 119.7(8)
C17_2 C16_2 C25_2 119.2(8)
N15_2 C16_2 C25_2 121.2(8)
C16_2 C17_2 C18_2 122.1(9)
C16_2 C17_2 H17_2 119.0
C18_2 C17_2 H17_2 119.0
C17_2 C18_2 C19_2 122.8(9)
C17_2 C18_2 C23_2 118.8(8)
C19_2 C18_2 C23_2 118.4(8)
C20_2 C19_2 C18_2 122.2(10)
C20_2 C19_2 H19_2 118.9
C18_2 C19_2 H19_2 118.9
C19_2 C20_2 C21_2 119.5(10)
C19_2 C20_2 H20_2 120.3
C21_2 C20_2 H20_2 120.3
C22_2 C21_2 C20_2 120.4(10)
C22_2 C21_2 H21_2 119.8
C20_2 C21_2 H21_2 119.8
C21_2 C22_2 C23_2 122.2(10)
C21_2 C22_2 H22_2 118.9
C23_2 C22_2 H22_2 118.9
C24_2 C23_2 C22_2 123.9(9)
C24_2 C23_2 C18_2 118.9(8)
C22_2 C23_2 C18_2 117.2(8)
C25_2 C24_2 C23_2 122.2(9)
C25_2 C24_2 H24_2 118.9
C23_2 C24_2 H24_2 118.9
C24_2 C25_2 N26_2 120.8(8)
C24_2 C25_2 C16_2 118.9(8)
N26_2 C25_2 C16_2 120.3(8)
C27_2 N26_2 C25_2 115.3(8)
N26_2 C27_2 N28_2 118.2(9)
N26_2 C27_2 C14_2 124.2(8)
N28_2 C27_2 C14_2 117.5(8)
C27_2 N28_2 C29_2 124.7(9)
C27_2 N28_2 H28_2 117.7
C29_2 N28_2 H28_2 117.7
N28_2 C29_2 C30_2 122.3(9)
N28_2 C29_2 C12_2 118.2(8)
C30_2 C29_2 C12_2 119.4(8)
C29_2 C30_2 C31_2 120.0(8)
C29_2 C30_2 C3_2 119.0(9)
C31_2 C30_2 C3_2 121.0(9)
C36_2 C31_2 C30_2 120.8(8)
C36_2 C31_2 C32_2 118.1(8)
C30_2 C31_2 C32_2 121.2(9)
C33_2 C32_2 C31_2 120.7(10)
C33_2 C32_2 H32_2 119.6
C31_2 C32_2 H32_2 119.6
C32_2 C33_2 C34_2 121.5(11)
C32_2 C33_2 H33_2 119.2
C34_2 C33_2 H33_2 119.2
C35_2 C34_2 C33_2 119.9(11)
C35_2 C34_2 H34_2 120.1
C33_2 C34_2 H34_2 120.1
C34_2 C35_2 C36_2 120.3(10)
C34_2 C35_2 H35_2 119.9
C36_2 C35_2 H35_2 119.9
C31_2 C36_2 C35_2 119.6(8)
C31_2 C36_2 C11_2 118.0(8)
C35_2 C36_2 C11_2 122.4(9)
C2_2 Si1_2 C41_2 108.0(5)
C2_2 Si1_2 C44_2 106.2(5)
C41_2 Si1_2 C44_2 111.4(5)
C2_2 Si1_2 C47_2 108.5(5)
C41_2 Si1_2 C47_2 111.8(5)
C44_2 Si1_2 C47_2 110.7(5)
C43_2 C41_2 C42_2 110.2(9)
C43_2 C41_2 Si1_2 115.3(8)
C42_2 C41_2 Si1_2 113.5(8)
C43_2 C41_2 H41_2 105.6
C42_2 C41_2 H41_2 105.6
Si1_2 C41_2 H41_2 105.6
C41_2 C42_2 H42A_2 109.5
C41_2 C42_2 H42B_2 109.5
H42A_2 C42_2 H42B_2 109.5
C41_2 C42_2 H42C_2 109.5
H42A_2 C42_2 H42C_2 109.5
H42B_2 C42_2 H42C_2 109.5
C41_2 C43_2 H43A_2 109.5
C41_2 C43_2 H43B_2 109.5
H43A_2 C43_2 H43B_2 109.5
C41_2 C43_2 H43C_2 109.5
H43A_2 C43_2 H43C_2 109.5
H43B_2 C43_2 H43C_2 109.5
C45_2 C44_2 C46_2 111.2(10)
C45_2 C44_2 Si1_2 113.6(8)
C46_2 C44_2 Si1_2 111.1(8)
C45_2 C44_2 H44_2 106.9
C46_2 C44_2 H44_2 106.9
Si1_2 C44_2 H44_2 106.9
C44_2 C45_2 H45A_2 109.5
C44_2 C45_2 H45B_2 109.5
H45A_2 C45_2 H45B_2 109.5
C44_2 C45_2 H45C_2 109.5
H45A_2 C45_2 H45C_2 109.5
H45B_2 C45_2 H45C_2 109.5
C44_2 C46_2 H46A_2 109.5
C44_2 C46_2 H46B_2 109.5
H46A_2 C46_2 H46B_2 109.5
C44_2 C46_2 H46C_2 109.5
H46A_2 C46_2 H46C_2 109.5
H46B_2 C46_2 H46C_2 109.5
C49_2 C47_2 C48_2 109.6(9)
C49_2 C47_2 Si1_2 114.8(7)
C48_2 C47_2 Si1_2 112.0(7)
C49_2 C47_2 H47_2 106.6
C48_2 C47_2 H47_2 106.6
Si1_2 C47_2 H47_2 106.6
C47_2 C48_2 H48A_2 109.5
C47_2 C48_2 H48B_2 109.5
H48A_2 C48_2 H48B_2 109.5
C47_2 C48_2 H48C_2 109.5
H48A_2 C48_2 H48C_2 109.5
H48B_2 C48_2 H48C_2 109.5
C47_2 C49_2 H49A_2 109.5
C47_2 C49_2 H49B_2 109.5
H49A_2 C49_2 H49B_2 109.5
C47_2 C49_2 H49C_2 109.5
H49A_2 C49_2 H49C_2 109.5
H49B_2 C49_2 H49C_2 109.5
C4_2 Si2_2 C51_2 108.7(6)
C4_2 Si2_2 C57_2 106.0(7)
C51_2 Si2_2 C57_2 112.5(6)
C4_2 Si2_2 C54_2 106.5(6)
C51_2 Si2_2 C54_2 111.8(6)
C57_2 Si2_2 C54_2 111.0(6)
C53_2 C51_2 C52_2 109.5(11)
C53_2 C51_2 Si2_2 115.9(10)
C52_2 C51_2 Si2_2 115.1(10)
C53_2 C51_2 H51_2 105.1
C52_2 C51_2 H51_2 105.1
Si2_2 C51_2 H51_2 105.1
C51_2 C52_2 H52A_2 109.5
C51_2 C52_2 H52B_2 109.5
H52A_2 C52_2 H52B_2 109.5
C51_2 C52_2 H52C_2 109.5
H52A_2 C52_2 H52C_2 109.5
H52B_2 C52_2 H52C_2 109.5
C51_2 C53_2 H53A_2 109.5
C51_2 C53_2 H53B_2 109.5
H53A_2 C53_2 H53B_2 109.5
C51_2 C53_2 H53C_2 109.5
H53A_2 C53_2 H53C_2 109.5
H53B_2 C53_2 H53C_2 109.5
C55_2 C54_2 C56_2 110.7(11)
C55_2 C54_2 Si2_2 114.6(9)
C56_2 C54_2 Si2_2 113.8(9)
C55_2 C54_2 H54_2 105.6
C56_2 C54_2 H54_2 105.6
Si2_2 C54_2 H54_2 105.6
C54_2 C55_2 H55A_2 109.5
C54_2 C55_2 H55B_2 109.5
H55A_2 C55_2 H55B_2 109.5
C54_2 C55_2 H55C_2 109.5
H55A_2 C55_2 H55C_2 109.5
H55B_2 C55_2 H55C_2 109.5
C54_2 C56_2 H56A_2 109.5
C54_2 C56_2 H56B_2 109.5
H56A_2 C56_2 H56B_2 109.5
C54_2 C56_2 H56C_2 109.5
H56A_2 C56_2 H56C_2 109.5
H56B_2 C56_2 H56C_2 109.5
C58_2 C57_2 C59_2 110.5(12)
C58_2 C57_2 Si2_2 112.5(10)
C59_2 C57_2 Si2_2 114.9(10)
C58_2 C57_2 H57_2 106.1
C59_2 C57_2 H57_2 106.1
Si2_2 C57_2 H57_2 106.1
C57_2 C58_2 H58A_2 109.5
C57_2 C58_2 H58B_2 109.5
H58A_2 C58_2 H58B_2 109.5
C57_2 C58_2 H58C_2 109.5
H58A_2 C58_2 H58C_2 109.5
H58B_2 C58_2 H58C_2 109.5
C57_2 C59_2 H59A_2 109.5
C57_2 C59_2 H59B_2 109.5
H59A_2 C59_2 H59B_2 109.5
C57_2 C59_2 H59C_2 109.5
H59A_2 C59_2 H59C_2 109.5
H59B_2 C59_2 H59C_2 109.5
C2_3 C1_3 C11_3 178.6(17)
C1_3 C2_3 Si1_3 175.2(14)
C4_3 C3_3 C30_3 176.9(17)
C3_3 C4_3 Si2_3 175.8(15)
C12_3 C11_3 C36_3 121.6(9)
C12_3 C11_3 C1_3 117.4(10)
C36_3 C11_3 C1_3 120.9(10)
C11_3 C12_3 N13_3 123.3(9)
C11_3 C12_3 C29_3 119.3(9)
N13_3 C12_3 C29_3 117.2(8)
C14_3 N13_3 C12_3 125.7(10)
C14_3 N13_3 H13_3 117.2
C12_3 N13_3 H13_3 117.2
N15_3 C14_3 N13_3 119.8(10)
N15_3 C14_3 C27_3 123.2(9)
N13_3 C14_3 C27_3 116.9(9)
C14_3 N15_3 C16_3 115.8(10)
C17_3 C16_3 N15_3 119.8(10)
C17_3 C16_3 C25_3 118.8(9)
N15_3 C16_3 C25_3 121.3(9)
C16_3 C17_3 C18_3 123.1(11)
C16_3 C17_3 H17_3 118.5
C18_3 C17_3 H17_3 118.5
C17_3 C18_3 C19_3 124.6(11)
C17_3 C18_3 C23_3 118.2(10)
C19_3 C18_3 C23_3 117.2(9)
C20_3 C19_3 C18_3 122.9(12)
C20_3 C19_3 H19_3 118.5
C18_3 C19_3 H19_3 118.5
C19_3 C20_3 C21_3 119.9(12)
C19_3 C20_3 H20_3 120.0
C21_3 C20_3 H20_3 120.0
C22_3 C21_3 C20_3 118.5(12)
C22_3 C21_3 H21_3 120.7
C20_3 C21_3 H21_3 120.7
C21_3 C22_3 C23_3 123.8(12)
C21_3 C22_3 H22_3 118.1
C23_3 C22_3 H22_3 118.1
C24_3 C23_3 C22_3 123.8(10)
C24_3 C23_3 C18_3 118.7(9)
C22_3 C23_3 C18_3 117.4(9)
C25_3 C24_3 C23_3 123.0(11)
C25_3 C24_3 H24_3 118.5
C23_3 C24_3 H24_3 118.5
C24_3 C25_3 N26_3 121.9(10)
C24_3 C25_3 C16_3 118.1(9)
N26_3 C25_3 C16_3 120.0(9)
C27_3 N26_3 C25_3 115.9(10)
N26_3 C27_3 N28_3 119.1(10)
N26_3 C27_3 C14_3 123.6(9)
N28_3 C27_3 C14_3 117.3(9)
C27_3 N28_3 C29_3 125.8(10)
C27_3 N28_3 H28_3 117.1
C29_3 N28_3 H28_3 117.1
C30_3 C29_3 N28_3 122.3(10)
C30_3 C29_3 C12_3 120.7(9)
N28_3 C29_3 C12_3 116.9(9)
C29_3 C30_3 C3_3 117.6(11)
C29_3 C30_3 C31_3 120.4(10)
C3_3 C30_3 C31_3 122.0(11)
C36_3 C31_3 C32_3 118.8(9)
C36_3 C31_3 C30_3 119.5(9)
C32_3 C31_3 C30_3 121.6(10)
C33_3 C32_3 C31_3 119.7(11)
C33_3 C32_3 H32_3 120.1
C31_3 C32_3 H32_3 120.1
C32_3 C33_3 C34_3 121.5(12)
C32_3 C33_3 H33_3 119.2
C34_3 C33_3 H33_3 119.2
C35_3 C34_3 C33_3 120.6(12)
C35_3 C34_3 H34_3 119.7
C33_3 C34_3 H34_3 119.7
C34_3 C35_3 C36_3 120.6(11)
C34_3 C35_3 H35_3 119.7
C36_3 C35_3 H35_3 119.7
C11_3 C36_3 C35_3 123.0(10)
C11_3 C36_3 C31_3 118.3(9)
C35_3 C36_3 C31_3 118.6(9)
C2_3 Si1_3 C47_3 105.8(6)
C2_3 Si1_3 C44_3 109.5(6)
C47_3 Si1_3 C44_3 110.9(6)
C2_3 Si1_3 C41_3 106.1(7)
C47_3 Si1_3 C41_3 111.5(6)
C44_3 Si1_3 C41_3 112.6(6)
C43_3 C41_3 C42_3 109.2(11)
C43_3 C41_3 Si1_3 114.3(10)
C42_3 C41_3 Si1_3 113.0(9)
C43_3 C41_3 H41_3 106.6
C42_3 C41_3 H41_3 106.6
Si1_3 C41_3 H41_3 106.6
C41_3 C42_3 H42A_3 109.5
C41_3 C42_3 H42B_3 109.5
H42A_3 C42_3 H42B_3 109.5
C41_3 C42_3 H42C_3 109.5
H42A_3 C42_3 H42C_3 109.5
H42B_3 C42_3 H42C_3 109.5
C41_3 C43_3 H43A_3 109.5
C41_3 C43_3 H43B_3 109.5
H43A_3 C43_3 H43B_3 109.5
C41_3 C43_3 H43C_3 109.5
H43A_3 C43_3 H43C_3 109.5
H43B_3 C43_3 H43C_3 109.5
C46_3 C44_3 C45_3 109.2(10)
C46_3 C44_3 Si1_3 114.0(9)
C45_3 C44_3 Si1_3 113.3(9)
C46_3 C44_3 H44_3 106.6
C45_3 C44_3 H44_3 106.6
Si1_3 C44_3 H44_3 106.6
C44_3 C45_3 H45A_3 109.5
C44_3 C45_3 H45B_3 109.5
H45A_3 C45_3 H45B_3 109.5
C44_3 C45_3 H45C_3 109.5
H45A_3 C45_3 H45C_3 109.5
H45B_3 C45_3 H45C_3 109.5
C44_3 C46_3 H46A_3 109.5
C44_3 C46_3 H46B_3 109.5
H46A_3 C46_3 H46B_3 109.5
C44_3 C46_3 H46C_3 109.5
H46A_3 C46_3 H46C_3 109.5
H46B_3 C46_3 H46C_3 109.5
C49_3 C47_3 C48_3 109.1(11)
C49_3 C47_3 Si1_3 112.5(9)
C48_3 C47_3 Si1_3 115.4(9)
C49_3 C47_3 H47_3 106.4
C48_3 C47_3 H47_3 106.4
Si1_3 C47_3 H47_3 106.4
C47_3 C48_3 H48A_3 109.5
C47_3 C48_3 H48B_3 109.5
H48A_3 C48_3 H48B_3 109.5
C47_3 C48_3 H48C_3 109.5
H48A_3 C48_3 H48C_3 109.5
H48B_3 C48_3 H48C_3 109.5
C47_3 C49_3 H49A_3 109.5
C47_3 C49_3 H49B_3 109.5
H49A_3 C49_3 H49B_3 109.5
C47_3 C49_3 H49C_3 109.5
H49A_3 C49_3 H49C_3 109.5
H49B_3 C49_3 H49C_3 109.5
C4_3 Si2_3 C54_3 108.1(6)
C4_3 Si2_3 C57_3 107.1(6)
C54_3 Si2_3 C57_3 111.4(6)
C4_3 Si2_3 C51_3 106.1(6)
C54_3 Si2_3 C51_3 113.2(5)
C57_3 Si2_3 C51_3 110.6(6)
C53_3 C51_3 C52_3 110.3(11)
C53_3 C51_3 Si2_3 114.3(9)
C52_3 C51_3 Si2_3 112.6(9)
C53_3 C51_3 H51_3 106.4
C52_3 C51_3 H51_3 106.4
Si2_3 C51_3 H51_3 106.4
C51_3 C52_3 H52A_3 109.5
C51_3 C52_3 H52B_3 109.5
H52A_3 C52_3 H52B_3 109.5
C51_3 C52_3 H52C_3 109.5
H52A_3 C52_3 H52C_3 109.5
H52B_3 C52_3 H52C_3 109.5
C51_3 C53_3 H53A_3 109.5
C51_3 C53_3 H53B_3 109.5
H53A_3 C53_3 H53B_3 109.5
C51_3 C53_3 H53C_3 109.5
H53A_3 C53_3 H53C_3 109.5
H53B_3 C53_3 H53C_3 109.5
C55_3 C54_3 C56_3 108.9(10)
C55_3 C54_3 Si2_3 114.5(8)
C56_3 C54_3 Si2_3 114.2(8)
C55_3 C54_3 H54_3 106.2
C56_3 C54_3 H54_3 106.2
Si2_3 C54_3 H54_3 106.2
C54_3 C55_3 H55A_3 109.5
C54_3 C55_3 H55B_3 109.5
H55A_3 C55_3 H55B_3 109.5
C54_3 C55_3 H55C_3 109.5
H55A_3 C55_3 H55C_3 109.5
H55B_3 C55_3 H55C_3 109.5
C54_3 C56_3 H56A_3 109.5
C54_3 C56_3 H56B_3 109.5
H56A_3 C56_3 H56B_3 109.5
C54_3 C56_3 H56C_3 109.5
H56A_3 C56_3 H56C_3 109.5
H56B_3 C56_3 H56C_3 109.5
C58_3 C57_3 C59_3 110.5(11)
C58_3 C57_3 Si2_3 113.6(9)
C59_3 C57_3 Si2_3 113.1(9)
C58_3 C57_3 H57_3 106.3
C59_3 C57_3 H57_3 106.3
Si2_3 C57_3 H57_3 106.3
C57_3 C58_3 H58A_3 109.5
C57_3 C58_3 H58B_3 109.5
H58A_3 C58_3 H58B_3 109.5
C57_3 C58_3 H58C_3 109.5
H58A_3 C58_3 H58C_3 109.5
H58B_3 C58_3 H58C_3 109.5
C57_3 C59_3 H59A_3 109.5
C57_3 C59_3 H59B_3 109.5
H59A_3 C59_3 H59B_3 109.5
C57_3 C59_3 H59C_3 109.5
H59A_3 C59_3 H59C_3 109.5
H59B_3 C59_3 H59C_3 109.5
C2_4 C1_4 C11_4 179.8(17)
C1_4 C2_4 Si1_4 173.7(13)
C4_4 C3_4 C30_4 173.3(15)
C3_4 C4_4 Si2_4 176.1(14)
C12_4 C11_4 C1_4 120.0(9)
C12_4 C11_4 C36_4 120.2(9)
C1_4 C11_4 C36_4 119.8(9)
C11_4 C12_4 N13_4 122.0(8)
C11_4 C12_4 C29_4 120.6(8)
N13_4 C12_4 C29_4 117.3(8)
C14_4 N13_4 C12_4 123.5(9)
C14_4 N13_4 H13_4 118.2
C12_4 N13_4 H13_4 118.2
N15_4 C14_4 N13_4 118.4(9)
N15_4 C14_4 C27_4 122.2(8)
N13_4 C14_4 C27_4 119.4(8)
C14_4 N15_4 C16_4 115.9(8)
C17_4 C16_4 N15_4 119.9(8)
C17_4 C16_4 C25_4 118.3(8)
N15_4 C16_4 C25_4 121.6(8)
C16_4 C17_4 C18_4 122.5(9)
C16_4 C17_4 H17_4 118.8
C18_4 C17_4 H17_4 118.8
C17_4 C18_4 C19_4 123.1(9)
C17_4 C18_4 C23_4 118.8(8)
C19_4 C18_4 C23_4 118.1(8)
C20_4 C19_4 C18_4 121.6(10)
C20_4 C19_4 H19_4 119.2
C18_4 C19_4 H19_4 119.2
C19_4 C20_4 C21_4 120.3(10)
C19_4 C20_4 H20_4 119.8
C21_4 C20_4 H20_4 119.8
C22_4 C21_4 C20_4 120.1(10)
C22_4 C21_4 H21_4 119.9
C20_4 C21_4 H21_4 119.9
C21_4 C22_4 C23_4 121.4(10)
C21_4 C22_4 H22_4 119.3
C23_4 C22_4 H22_4 119.3
C24_4 C23_4 C22_4 122.6(9)
C24_4 C23_4 C18_4 118.9(8)
C22_4 C23_4 C18_4 118.4(8)
C25_4 C24_4 C23_4 121.0(9)
C25_4 C24_4 H24_4 119.5
C23_4 C24_4 H24_4 119.5
C24_4 C25_4 N26_4 119.6(9)
C24_4 C25_4 C16_4 120.4(8)
N26_4 C25_4 C16_4 120.0(8)
C27_4 N26_4 C25_4 115.4(9)
N26_4 C27_4 N28_4 118.4(9)
N26_4 C27_4 C14_4 124.9(9)
N28_4 C27_4 C14_4 116.7(8)
C27_4 N28_4 C29_4 124.7(9)
C27_4 N28_4 H28_4 117.6
C29_4 N28_4 H28_4 117.6
N28_4 C29_4 C30_4 121.9(9)
N28_4 C29_4 C12_4 118.2(8)
C30_4 C29_4 C12_4 119.8(8)
C29_4 C30_4 C31_4 120.8(9)
C29_4 C30_4 C3_4 117.1(10)
C31_4 C30_4 C3_4 122.1(10)
C36_4 C31_4 C30_4 119.4(8)
C36_4 C31_4 C32_4 119.4(9)
C30_4 C31_4 C32_4 121.2(9)
C33_4 C32_4 C31_4 118.9(11)
C33_4 C32_4 H32_4 120.6
C31_4 C32_4 H32_4 120.6
C32_4 C33_4 C34_4 122.2(12)
C32_4 C33_4 H33_4 118.9
C34_4 C33_4 H33_4 118.9
C35_4 C34_4 C33_4 120.4(11)
C35_4 C34_4 H34_4 119.8
C33_4 C34_4 H34_4 119.8
C34_4 C35_4 C36_4 120.2(11)
C34_4 C35_4 H35_4 119.9
C36_4 C35_4 H35_4 119.9
C31_4 C36_4 C35_4 118.9(8)
C31_4 C36_4 C11_4 119.2(8)
C35_4 C36_4 C11_4 121.9(9)
C2_4 Si1_4 C41_4 106.4(6)
C2_4 Si1_4 C44_4 108.3(6)
C41_4 Si1_4 C44_4 112.1(6)
C2_4 Si1_4 C47_4 106.8(5)
C41_4 Si1_4 C47_4 111.2(6)
C44_4 Si1_4 C47_4 111.7(6)
C43_4 C41_4 C42_4 108.8(11)
C43_4 C41_4 Si1_4 113.1(9)
C42_4 C41_4 Si1_4 114.5(10)
C43_4 C41_4 H41_4 106.7
C42_4 C41_4 H41_4 106.7
Si1_4 C41_4 H41_4 106.7
C41_4 C42_4 H42A_4 109.5
C41_4 C42_4 H42B_4 109.5
H42A_4 C42_4 H42B_4 109.5
C41_4 C42_4 H42C_4 109.5
H42A_4 C42_4 H42C_4 109.5
H42B_4 C42_4 H42C_4 109.5
C41_4 C43_4 H43A_4 109.5
C41_4 C43_4 H43B_4 109.5
H43A_4 C43_4 H43B_4 109.5
C41_4 C43_4 H43C_4 109.5
H43A_4 C43_4 H43C_4 109.5
H43B_4 C43_4 H43C_4 109.5
C45_4 C44_4 C46_4 108.6(11)
C45_4 C44_4 Si1_4 114.3(10)
C46_4 C44_4 Si1_4 114.4(10)
C45_4 C44_4 H44_4 106.3
C46_4 C44_4 H44_4 106.3
Si1_4 C44_4 H44_4 106.3
C44_4 C45_4 H45A_4 109.5
C44_4 C45_4 H45B_4 109.5
H45A_4 C45_4 H45B_4 109.5
C44_4 C45_4 H45C_4 109.5
H45A_4 C45_4 H45C_4 109.5
H45B_4 C45_4 H45C_4 109.5
C44_4 C46_4 H46A_4 109.5
C44_4 C46_4 H46B_4 109.5
H46A_4 C46_4 H46B_4 109.5
C44_4 C46_4 H46C_4 109.5
H46A_4 C46_4 H46C_4 109.5
H46B_4 C46_4 H46C_4 109.5
C49_4 C47_4 C48_4 109.7(10)
C49_4 C47_4 Si1_4 113.6(9)
C48_4 C47_4 Si1_4 110.1(8)
C49_4 C47_4 H47_4 107.8
C48_4 C47_4 H47_4 107.8
Si1_4 C47_4 H47_4 107.8
C47_4 C48_4 H48A_4 109.5
C47_4 C48_4 H48B_4 109.5
H48A_4 C48_4 H48B_4 109.5
C47_4 C48_4 H48C_4 109.5
H48A_4 C48_4 H48C_4 109.5
H48B_4 C48_4 H48C_4 109.5
C47_4 C49_4 H49A_4 109.5
C47_4 C49_4 H49B_4 109.5
H49A_4 C49_4 H49B_4 109.5
C47_4 C49_4 H49C_4 109.5
H49A_4 C49_4 H49C_4 109.5
H49B_4 C49_4 H49C_4 109.5
C4_4 Si2_4 C51_4 106.5(6)
C4_4 Si2_4 C54_4 105.7(6)
C51_4 Si2_4 C54_4 112.4(6)
C4_4 Si2_4 C57_4 108.7(6)
C51_4 Si2_4 C57_4 112.3(6)
C54_4 Si2_4 C57_4 110.9(6)
C52_4 C51_4 C53_4 109.3(11)
C52_4 C51_4 Si2_4 113.7(10)
C53_4 C51_4 Si2_4 115.7(9)
C52_4 C51_4 H51_4 105.7
C53_4 C51_4 H51_4 105.7
Si2_4 C51_4 H51_4 105.7
C51_4 C52_4 H52A_4 109.5
C51_4 C52_4 H52B_4 109.5
H52A_4 C52_4 H52B_4 109.5
C51_4 C52_4 H52C_4 109.5
H52A_4 C52_4 H52C_4 109.5
H52B_4 C52_4 H52C_4 109.5
C51_4 C53_4 H53A_4 109.5
C51_4 C53_4 H53B_4 109.5
H53A_4 C53_4 H53B_4 109.5
C51_4 C53_4 H53C_4 109.5
H53A_4 C53_4 H53C_4 109.5
H53B_4 C53_4 H53C_4 109.5
C56_4 C54_4 C55_4 108.9(11)
C56_4 C54_4 Si2_4 111.3(9)
C55_4 C54_4 Si2_4 113.2(9)
C56_4 C54_4 H54_4 107.7
C55_4 C54_4 H54_4 107.7
Si2_4 C54_4 H54_4 107.7
C54_4 C55_4 H55A_4 109.5
C54_4 C55_4 H55B_4 109.5
H55A_4 C55_4 H55B_4 109.5
C54_4 C55_4 H55C_4 109.5
H55A_4 C55_4 H55C_4 109.5
H55B_4 C55_4 H55C_4 109.5
C54_4 C56_4 H56A_4 109.5
C54_4 C56_4 H56B_4 109.5
H56A_4 C56_4 H56B_4 109.5
C54_4 C56_4 H56C_4 109.5
H56A_4 C56_4 H56C_4 109.5
H56B_4 C56_4 H56C_4 109.5
C59_4 C57_4 C58_4 109.7(11)
C59_4 C57_4 Si2_4 113.6(9)
C58_4 C57_4 Si2_4 112.7(9)
C59_4 C57_4 H57_4 106.8
C58_4 C57_4 H57_4 106.8
Si2_4 C57_4 H57_4 106.8
C57_4 C58_4 H58A_4 109.5
C57_4 C58_4 H58B_4 109.5
H58A_4 C58_4 H58B_4 109.5
C57_4 C58_4 H58C_4 109.5
H58A_4 C58_4 H58C_4 109.5
H58B_4 C58_4 H58C_4 109.5
C57_4 C59_4 H59A_4 109.5
C57_4 C59_4 H59B_4 109.5
H59A_4 C59_4 H59B_4 109.5
C57_4 C59_4 H59C_4 109.5
H59A_4 C59_4 H59C_4 109.5
H59B_4 C59_4 H59C_4 109.5

loop_
_geom_bond_atom_site_label_1
_geom_bond_atom_site_label_2
_geom_bond_distance
C1_1 C2_1 1.213(9)
C1_1 C11_1 1.421(10)
C2_1 Si1_1 1.835(8)
C3_1 C4_1 1.216(10)
C3_1 C30_1 1.429(10)
C4_1 Si2_1 1.825(9)
C11_1 C12_1 1.382(10)
C11_1 C36_1 1.422(10)
C12_1 N13_1 1.382(10)
C12_1 C29_1 1.416(11)
N13_1 C14_1 1.366(10)
N13_1 H13_1 0.8800
C14_1 N15_1 1.294(10)
C14_1 C27_1 1.436(11)
N15_1 C16_1 1.390(10)
C16_1 C17_1 1.370(11)
C16_1 C25_1 1.441(11)
C17_1 C18_1 1.393(11)
C17_1 H17_1 0.9500
C18_1 C19_1 1.416(11)
C18_1 C23_1 1.440(12)
C19_1 C20_1 1.355(11)
C19_1 H19_1 0.9500
C20_1 C21_1 1.416(12)
C20_1 H20_1 0.9500
C21_1 C22_1 1.339(11)
C21_1 H21_1 0.9500
C22_1 C23_1 1.417(11)
C22_1 H22_1 0.9500
C23_1 C24_1 1.398(11)
C24_1 C25_1 1.373(11)
C24_1 H24_1 0.9500
C25_1 N26_1 1.380(10)
N26_1 C27_1 1.298(10)
C27_1 N28_1 1.356(10)
N28_1 C29_1 1.387(10)
N28_1 H28_1 0.8800
C29_1 C30_1 1.381(10)
C30_1 C31_1 1.430(11)
C31_1 C36_1 1.416(11)
C31_1 C32_1 1.426(11)
C32_1 C33_1 1.358(11)
C32_1 H32_1 0.9500
C33_1 C34_1 1.382(12)
C33_1 H33_1 0.9500
C34_1 C35_1 1.360(11)
C34_1 H34_1 0.9500
C35_1 C36_1 1.414(11)
C35_1 H35_1 0.9500
Si1_1 C41_1 1.860(9)
Si1_1 C47_1 1.863(8)
Si1_1 C44_1 1.880(9)
C41_1 C43_1 1.529(11)
C41_1 C42_1 1.538(10)
C41_1 H41_1 1.0000
C42_1 H42A_1 0.9800
C42_1 H42B_1 0.9800
C42_1 H42C_1 0.9800
C43_1 H43A_1 0.9800
C43_1 H43B_1 0.9800
C43_1 H43C_1 0.9800
C44_1 C45_1 1.533(10)
C44_1 C46_1 1.534(10)
C44_1 H44_1 1.0000
C45_1 H45A_1 0.9800
C45_1 H45B_1 0.9800
C45_1 H45C_1 0.9800
C46_1 H46A_1 0.9800
C46_1 H46B_1 0.9800
C46_1 H46C_1 0.9800
C47_1 C49_1 1.511(10)
C47_1 C48_1 1.536(10)
C47_1 H47_1 1.0000
C48_1 H48A_1 0.9800
C48_1 H48B_1 0.9800
C48_1 H48C_1 0.9800
C49_1 H49A_1 0.9800
C49_1 H49B_1 0.9800
C49_1 H49C_1 0.9800
Si2_1 C57_1 1.854(8)
Si2_1 C54_1 1.863(9)
Si2_1 C51_1 1.874(9)
C51_1 C53_1 1.527(10)
C51_1 C52_1 1.534(11)
C51_1 H51_1 1.0000
C52_1 H52A_1 0.9800
C52_1 H52B_1 0.9800
C52_1 H52C_1 0.9800
C53_1 H53A_1 0.9800
C53_1 H53B_1 0.9800
C53_1 H53C_1 0.9800
C54_1 C55_1 1.533(11)
C54_1 C56_1 1.537(11)
C54_1 H54_1 1.0000
C55_1 H55A_1 0.9800
C55_1 H55B_1 0.9800
C55_1 H55C_1 0.9800
C56_1 H56A_1 0.9800
C56_1 H56B_1 0.9800
C56_1 H56C_1 0.9800
C57_1 C58_1 1.530(11)
C57_1 C59_1 1.545(10)
C57_1 H57_1 1.0000
C58_1 H58A_1 0.9800
C58_1 H58B_1 0.9800
C58_1 H58C_1 0.9800
C59_1 H59A_1 0.9800
C59_1 H59B_1 0.9800
C59_1 H59C_1 0.9800
C1_2 C2_2 1.213(10)
C1_2 C11_2 1.432(10)
C2_2 Si1_2 1.840(8)
C3_2 C4_2 1.203(10)
C3_2 C30_2 1.428(11)
C4_2 Si2_2 1.848(9)
C11_2 C12_2 1.376(11)
C11_2 C36_2 1.435(11)
C12_2 N13_2 1.387(10)
C12_2 C29_2 1.422(12)
N13_2 C14_2 1.366(10)
N13_2 H13_2 0.8800
C14_2 N15_2 1.286(10)
C14_2 C27_2 1.434(12)
N15_2 C16_2 1.386(10)
C16_2 C17_2 1.371(10)
C16_2 C25_2 1.440(11)
C17_2 C18_2 1.395(11)
C17_2 H17_2 0.9500
C18_2 C19_2 1.416(11)
C18_2 C23_2 1.430(12)
C19_2 C20_2 1.350(11)
C19_2 H19_2 0.9500
C20_2 C21_2 1.405(12)
C20_2 H20_2 0.9500
C21_2 C22_2 1.351(11)
C21_2 H21_2 0.9500
C22_2 C23_2 1.417(11)
C22_2 H22_2 0.9500
C23_2 C24_2 1.391(11)
C24_2 C25_2 1.374(11)
C24_2 H24_2 0.9500
C25_2 N26_2 1.397(10)
N26_2 C27_2 1.292(10)
C27_2 N28_2 1.365(10)
N28_2 C29_2 1.375(10)
N28_2 H28_2 0.8800
C29_2 C30_2 1.384(11)
C30_2 C31_2 1.424(11)
C31_2 C36_2 1.416(12)
C31_2 C32_2 1.425(11)
C32_2 C33_2 1.353(12)
C32_2 H32_2 0.9500
C33_2 C34_2 1.400(13)
C33_2 H33_2 0.9500
C34_2 C35_2 1.368(12)
C34_2 H34_2 0.9500
C35_2 C36_2 1.423(11)
C35_2 H35_2 0.9500
Si1_2 C41_2 1.863(9)
Si1_2 C44_2 1.873(9)
Si1_2 C47_2 1.874(8)
C41_2 C43_2 1.527(10)
C41_2 C42_2 1.531(10)
C41_2 H41_2 1.0000
C42_2 H42A_2 0.9800
C42_2 H42B_2 0.9800
C42_2 H42C_2 0.9800
C43_2 H43A_2 0.9800
C43_2 H43B_2 0.9800
C43_2 H43C_2 0.9800
C44_2 C45_2 1.527(10)
C44_2 C46_2 1.533(11)
C44_2 H44_2 1.0000
C45_2 H45A_2 0.9800
C45_2 H45B_2 0.9800
C45_2 H45C_2 0.9800
C46_2 H46A_2 0.9800
C46_2 H46B_2 0.9800
C46_2 H46C_2 0.9800
C47_2 C49_2 1.519(10)
C47_2 C48_2 1.545(10)
C47_2 H47_2 1.0000
C48_2 H48A_2 0.9800
C48_2 H48B_2 0.9800
C48_2 H48C_2 0.9800
C49_2 H49A_2 0.9800
C49_2 H49B_2 0.9800
C49_2 H49C_2 0.9800
Si2_2 C51_2 1.855(10)
Si2_2 C57_2 1.862(10)
Si2_2 C54_2 1.885(10)
C51_2 C53_2 1.530(11)
C51_2 C52_2 1.532(11)
C51_2 H51_2 1.0000
C52_2 H52A_2 0.9800
C52_2 H52B_2 0.9800
C52_2 H52C_2 0.9800
C53_2 H53A_2 0.9800
C53_2 H53B_2 0.9800
C53_2 H53C_2 0.9800
C54_2 C55_2 1.508(11)
C54_2 C56_2 1.516(11)
C54_2 H54_2 1.0000
C55_2 H55A_2 0.9800
C55_2 H55B_2 0.9800
C55_2 H55C_2 0.9800
C56_2 H56A_2 0.9800
C56_2 H56B_2 0.9800
C56_2 H56C_2 0.9800
C57_2 C58_2 1.524(11)
C57_2 C59_2 1.525(11)
C57_2 H57_2 1.0000
C58_2 H58A_2 0.9800
C58_2 H58B_2 0.9800
C58_2 H58C_2 0.9800
C59_2 H59A_2 0.9800
C59_2 H59B_2 0.9800
C59_2 H59C_2 0.9800
C1_3 C2_3 1.194(10)
C1_3 C11_3 1.427(11)
C2_3 Si1_3 1.829(9)
C3_3 C4_3 1.200(11)
C3_3 C30_3 1.425(11)
C4_3 Si2_3 1.835(9)
C11_3 C12_3 1.381(11)
C11_3 C36_3 1.418(11)
C12_3 N13_3 1.382(11)
C12_3 C29_3 1.417(12)
N13_3 C14_3 1.361(11)
N13_3 H13_3 0.8800
C14_3 N15_3 1.289(11)
C14_3 C27_3 1.437(13)
N15_3 C16_3 1.393(11)
C16_3 C17_3 1.379(12)
C16_3 C25_3 1.442(13)
C17_3 C18_3 1.390(12)
C17_3 H17_3 0.9500
C18_3 C19_3 1.416(12)
C18_3 C23_3 1.428(13)
C19_3 C20_3 1.354(12)
C19_3 H19_3 0.9500
C20_3 C21_3 1.408(14)
C20_3 H20_3 0.9500
C21_3 C22_3 1.346(12)
C21_3 H21_3 0.9500
C22_3 C23_3 1.416(12)
C22_3 H22_3 0.9500
C23_3 C24_3 1.397(11)
C24_3 C25_3 1.379(11)
C24_3 H24_3 0.9500
C25_3 N26_3 1.392(11)
N26_3 C27_3 1.300(11)
C27_3 N28_3 1.356(11)
N28_3 C29_3 1.383(11)
N28_3 H28_3 0.8800
C29_3 C30_3 1.372(11)
C30_3 C31_3 1.425(11)
C31_3 C36_3 1.420(12)
C31_3 C32_3 1.425(12)
C32_3 C33_3 1.365(12)
C32_3 H32_3 0.9500
C33_3 C34_3 1.380(13)
C33_3 H33_3 0.9500
C34_3 C35_3 1.362(12)
C34_3 H34_3 0.9500
C35_3 C36_3 1.420(12)
C35_3 H35_3 0.9500
Si1_3 C47_3 1.855(10)
Si1_3 C44_3 1.863(10)
Si1_3 C41_3 1.865(10)
C41_3 C43_3 1.521(11)
C41_3 C42_3 1.535(11)
C41_3 H41_3 1.0000
C42_3 H42A_3 0.9800
C42_3 H42B_3 0.9800
C42_3 H42C_3 0.9800
C43_3 H43A_3 0.9800
C43_3 H43B_3 0.9800
C43_3 H43C_3 0.9800
C44_3 C46_3 1.528(11)
C44_3 C45_3 1.536(11)
C44_3 H44_3 1.0000
C45_3 H45A_3 0.9800
C45_3 H45B_3 0.9800
C45_3 H45C_3 0.9800
C46_3 H46A_3 0.9800
C46_3 H46B_3 0.9800
C46_3 H46C_3 0.9800
C47_3 C49_3 1.529(11)
C47_3 C48_3 1.534(11)
C47_3 H47_3 1.0000
C48_3 H48A_3 0.9800
C48_3 H48B_3 0.9800
C48_3 H48C_3 0.9800
C49_3 H49A_3 0.9800
C49_3 H49B_3 0.9800
C49_3 H49C_3 0.9800
Si2_3 C54_3 1.858(9)
Si2_3 C57_3 1.869(10)
Si2_3 C51_3 1.869(9)
C51_3 C53_3 1.523(11)
C51_3 C52_3 1.526(11)
C51_3 H51_3 1.0000
C52_3 H52A_3 0.9800
C52_3 H52B_3 0.9800
C52_3 H52C_3 0.9800
C53_3 H53A_3 0.9800
C53_3 H53B_3 0.9800
C53_3 H53C_3 0.9800
C54_3 C55_3 1.526(11)
C54_3 C56_3 1.536(11)
C54_3 H54_3 1.0000
C55_3 H55A_3 0.9800
C55_3 H55B_3 0.9800
C55_3 H55C_3 0.9800
C56_3 H56A_3 0.9800
C56_3 H56B_3 0.9800
C56_3 H56C_3 0.9800
C57_3 C58_3 1.525(11)
C57_3 C59_3 1.533(11)
C57_3 H57_3 1.0000
C58_3 H58A_3 0.9800
C58_3 H58B_3 0.9800
C58_3 H58C_3 0.9800
C59_3 H59A_3 0.9800
C59_3 H59B_3 0.9800
C59_3 H59C_3 0.9800
C1_4 C2_4 1.192(10)
C1_4 C11_4 1.419(11)
C2_4 Si1_4 1.830(9)
C3_4 C4_4 1.197(10)
C3_4 C30_4 1.421(11)
C4_4 Si2_4 1.830(9)
C11_4 C12_4 1.373(11)
C11_4 C36_4 1.429(11)
C12_4 N13_4 1.392(10)
C12_4 C29_4 1.407(12)
N13_4 C14_4 1.360(10)
N13_4 H13_4 0.8800
C14_4 N15_4 1.307(10)
C14_4 C27_4 1.417(12)
N15_4 C16_4 1.390(10)
C16_4 C17_4 1.377(11)
C16_4 C25_4 1.428(12)
C17_4 C18_4 1.392(11)
C17_4 H17_4 0.9500
C18_4 C19_4 1.420(11)
C18_4 C23_4 1.427(11)
C19_4 C20_4 1.347(11)
C19_4 H19_4 0.9500
C20_4 C21_4 1.409(12)
C20_4 H20_4 0.9500
C21_4 C22_4 1.355(11)
C21_4 H21_4 0.9500
C22_4 C23_4 1.415(11)
C22_4 H22_4 0.9500
C23_4 C24_4 1.405(11)
C24_4 C25_4 1.375(11)
C24_4 H24_4 0.9500
C25_4 N26_4 1.399(10)
N26_4 C27_4 1.296(10)
C27_4 N28_4 1.370(10)
N28_4 C29_4 1.377(10)
N28_4 H28_4 0.8800
C29_4 C30_4 1.378(11)
C30_4 C31_4 1.416(11)
C31_4 C36_4 1.400(12)
C31_4 C32_4 1.427(12)
C32_4 C33_4 1.362(12)
C32_4 H32_4 0.9500
C33_4 C34_4 1.372(13)
C33_4 H33_4 0.9500
C34_4 C35_4 1.363(12)
C34_4 H34_4 0.9500
C35_4 C36_4 1.422(11)
C35_4 H35_4 0.9500
Si1_4 C41_4 1.858(10)
Si1_4 C44_4 1.867(10)
Si1_4 C47_4 1.879(9)
C41_4 C43_4 1.523(11)
C41_4 C42_4 1.526(11)
C41_4 H41_4 1.0000
C42_4 H42A_4 0.9800
C42_4 H42B_4 0.9800
C42_4 H42C_4 0.9800
C43_4 H43A_4 0.9800
C43_4 H43B_4 0.9800
C43_4 H43C_4 0.9800
C44_4 C45_4 1.523(11)
C44_4 C46_4 1.536(11)
C44_4 H44_4 1.0000
C45_4 H45A_4 0.9800
C45_4 H45B_4 0.9800
C45_4 H45C_4 0.9800
C46_4 H46A_4 0.9800
C46_4 H46B_4 0.9800
C46_4 H46C_4 0.9800
C47_4 C49_4 1.519(11)
C47_4 C48_4 1.537(11)
C47_4 H47_4 1.0000
C48_4 H48A_4 0.9800
C48_4 H48B_4 0.9800
C48_4 H48C_4 0.9800
C49_4 H49A_4 0.9800
C49_4 H49B_4 0.9800
C49_4 H49C_4 0.9800
Si2_4 C51_4 1.862(10)
Si2_4 C54_4 1.866(10)
Si2_4 C57_4 1.874(9)
C51_4 C52_4 1.527(11)
C51_4 C53_4 1.531(11)
C51_4 H51_4 1.0000
C52_4 H52A_4 0.9800
C52_4 H52B_4 0.9800
C52_4 H52C_4 0.9800
C53_4 H53A_4 0.9800
C53_4 H53B_4 0.9800
C53_4 H53C_4 0.9800
C54_4 C56_4 1.531(11)
C54_4 C55_4 1.534(11)
C54_4 H54_4 1.0000
C55_4 H55A_4 0.9800
C55_4 H55B_4 0.9800
C55_4 H55C_4 0.9800
C56_4 H56A_4 0.9800
C56_4 H56B_4 0.9800
C56_4 H56C_4 0.9800
C57_4 C59_4 1.515(11)
C57_4 C58_4 1.537(11)
C57_4 H57_4 1.0000
C58_4 H58A_4 0.9800
C58_4 H58B_4 0.9800
C58_4 H58C_4 0.9800
C59_4 H59A_4 0.9800
C59_4 H59B_4 0.9800
C59_4 H59C_4 0.9800

loop_
_geom_torsion_atom_site_label_1
_geom_torsion_atom_site_label_2
_geom_torsion_atom_site_label_3
_geom_torsion_atom_site_label_4
_geom_torsion
C11_1 C1_1 C2_1 Si1_1 -64(70)
C30_1 C3_1 C4_1 Si2_1 60(100)
C2_1 C1_1 C11_1 C12_1 -134(64)
C2_1 C1_1 C11_1 C36_1 49(65)
C1_1 C11_1 C12_1 N13_1 1.8(17)
C36_1 C11_1 C12_1 N13_1 179.4(11)
C1_1 C11_1 C12_1 C29_1 -179.8(11)
C36_1 C11_1 C12_1 C29_1 -2.1(17)
C11_1 C12_1 N13_1 C14_1 -178.9(11)
C29_1 C12_1 N13_1 C14_1 2.6(16)
C12_1 N13_1 C14_1 N15_1 179.2(11)
C12_1 N13_1 C14_1 C27_1 -0.9(16)
N13_1 C14_1 N15_1 C16_1 179.4(10)
C27_1 C14_1 N15_1 C16_1 -0.5(16)
C14_1 N15_1 C16_1 C17_1 -178.1(11)
C14_1 N15_1 C16_1 C25_1 1.4(16)
N15_1 C16_1 C17_1 C18_1 -179.9(11)
C25_1 C16_1 C17_1 C18_1 0.5(18)
C16_1 C17_1 C18_1 C19_1 -178.0(12)
C16_1 C17_1 C18_1 C23_1 -0.1(18)
C17_1 C18_1 C19_1 C20_1 -178.6(12)
C23_1 C18_1 C19_1 C20_1 3.5(19)
C18_1 C19_1 C20_1 C21_1 -4.2(19)
C19_1 C20_1 C21_1 C22_1 1(2)
C20_1 C21_1 C22_1 C23_1 2(2)
C21_1 C22_1 C23_1 C24_1 -179.2(13)
C21_1 C22_1 C23_1 C18_1 -2.6(19)
C17_1 C18_1 C23_1 C24_1 -1.3(18)
C19_1 C18_1 C23_1 C24_1 176.7(12)
C17_1 C18_1 C23_1 C22_1 -178.1(11)
C19_1 C18_1 C23_1 C22_1 -0.1(17)
C22_1 C23_1 C24_1 C25_1 178.9(12)
C18_1 C23_1 C24_1 C25_1 2.5(19)
C23_1 C24_1 C25_1 N26_1 179.7(12)
C23_1 C24_1 C25_1 C16_1 -2.0(19)
C17_1 C16_1 C25_1 C24_1 0.5(18)
N15_1 C16_1 C25_1 C24_1 -179.0(11)
C17_1 C16_1 C25_1 N26_1 178.8(11)
N15_1 C16_1 C25_1 N26_1 -0.7(17)
C24_1 C25_1 N26_1 C27_1 177.3(12)
C16_1 C25_1 N26_1 C27_1 -1.0(17)
C25_1 N26_1 C27_1 N28_1 -179.4(11)
C25_1 N26_1 C27_1 C14_1 2.0(17)
N15_1 C14_1 C27_1 N26_1 -1.4(18)
N13_1 C14_1 C27_1 N26_1 178.7(11)
N15_1 C14_1 C27_1 N28_1 -180.0(11)
N13_1 C14_1 C27_1 N28_1 0.1(16)
N26_1 C27_1 N28_1 C29_1 180.0(11)
C14_1 C27_1 N28_1 C29_1 -1.3(17)
C27_1 N28_1 C29_1 C30_1 179.7(12)
C27_1 N28_1 C29_1 C12_1 3.1(17)
N13_1 C12_1 C29_1 C30_1 179.8(11)
C11_1 C12_1 C29_1 C30_1 1.3(18)
N13_1 C12_1 C29_1 N28_1 -3.5(16)
C11_1 C12_1 C29_1 N28_1 177.9(10)
N28_1 C29_1 C30_1 C3_1 2.7(18)
C12_1 C29_1 C30_1 C3_1 179.3(11)
N28_1 C29_1 C30_1 C31_1 -177.9(11)
C12_1 C29_1 C30_1 C31_1 -1.4(18)
C4_1 C3_1 C30_1 C29_1 -42(54)
C4_1 C3_1 C30_1 C31_1 139(53)
C29_1 C30_1 C31_1 C36_1 2.3(18)
C3_1 C30_1 C31_1 C36_1 -178.3(12)
C29_1 C30_1 C31_1 C32_1 -179.5(12)
C3_1 C30_1 C31_1 C32_1 -0.1(19)
C36_1 C31_1 C32_1 C33_1 0.2(19)
C30_1 C31_1 C32_1 C33_1 -177.9(12)
C31_1 C32_1 C33_1 C34_1 -1(2)
C32_1 C33_1 C34_1 C35_1 1(2)
C33_1 C34_1 C35_1 C36_1 0.1(19)
C34_1 C35_1 C36_1 C31_1 -0.6(18)
C34_1 C35_1 C36_1 C11_1 -178.7(12)
C32_1 C31_1 C36_1 C35_1 0.5(18)
C30_1 C31_1 C36_1 C35_1 178.7(11)
C32_1 C31_1 C36_1 C11_1 178.5(11)
C30_1 C31_1 C36_1 C11_1 -3.3(18)
C12_1 C11_1 C36_1 C35_1 -178.8(11)
C1_1 C11_1 C36_1 C35_1 -1.3(18)
C12_1 C11_1 C36_1 C31_1 3.2(17)
C1_1 C11_1 C36_1 C31_1 -179.2(11)
C1_1 C2_1 Si1_1 C41_1 8(11)
C1_1 C2_1 Si1_1 C47_1 -110(10)
C1_1 C2_1 Si1_1 C44_1 130(10)
C2_1 Si1_1 C41_1 C43_1 -65.3(10)
C47_1 Si1_1 C41_1 C43_1 51.5(10)
C44_1 Si1_1 C41_1 C43_1 175.2(8)
C2_1 Si1_1 C41_1 C42_1 59.1(10)
C47_1 Si1_1 C41_1 C42_1 175.9(8)
C44_1 Si1_1 C41_1 C42_1 -60.3(10)
C2_1 Si1_1 C44_1 C45_1 -153.4(8)
C41_1 Si1_1 C44_1 C45_1 -35.3(10)
C47_1 Si1_1 C44_1 C45_1 88.7(9)
C2_1 Si1_1 C44_1 C46_1 -26.3(10)
C41_1 Si1_1 C44_1 C46_1 91.7(9)
C47_1 Si1_1 C44_1 C46_1 -144.2(8)
C2_1 Si1_1 C47_1 C49_1 -54.5(10)
C41_1 Si1_1 C47_1 C49_1 -170.5(8)
C44_1 Si1_1 C47_1 C49_1 64.2(9)
C2_1 Si1_1 C47_1 C48_1 178.3(9)
C41_1 Si1_1 C47_1 C48_1 62.3(10)
C44_1 Si1_1 C47_1 C48_1 -63.0(10)
C3_1 C4_1 Si2_1 C57_1 107(81)
C3_1 C4_1 Si2_1 C54_1 -12(81)
C3_1 C4_1 Si2_1 C51_1 -133(81)
C4_1 Si2_1 C51_1 C53_1 156.7(9)
C57_1 Si2_1 C51_1 C53_1 -86.9(10)
C54_1 Si2_1 C51_1 C53_1 39.2(10)
C4_1 Si2_1 C51_1 C52_1 32.0(11)
C57_1 Si2_1 C51_1 C52_1 148.4(9)
C54_1 Si2_1 C51_1 C52_1 -85.5(10)
C4_1 Si2_1 C54_1 C55_1 -58.9(10)
C57_1 Si2_1 C54_1 C55_1 -174.7(9)
C51_1 Si2_1 C54_1 C55_1 58.8(10)
C4_1 Si2_1 C54_1 C56_1 64.0(10)
C57_1 Si2_1 C54_1 C56_1 -51.9(10)
C51_1 Si2_1 C54_1 C56_1 -178.4(8)
C4_1 Si2_1 C57_1 C58_1 51.3(10)
C54_1 Si2_1 C57_1 C58_1 167.4(8)
C51_1 Si2_1 C57_1 C58_1 -65.5(9)
C4_1 Si2_1 C57_1 C59_1 175.1(9)
C54_1 Si2_1 C57_1 C59_1 -68.8(10)
C51_1 Si2_1 C57_1 C59_1 58.3(10)
C11_2 C1_2 C2_2 Si1_2 144(69)
C30_2 C3_2 C4_2 Si2_2 133(28)
C2_2 C1_2 C11_2 C12_2 32(78)
C2_2 C1_2 C11_2 C36_2 -148(77)
C1_2 C11_2 C12_2 N13_2 0.3(19)
C36_2 C11_2 C12_2 N13_2 -179.7(12)
C1_2 C11_2 C12_2 C29_2 -177.5(12)
C36_2 C11_2 C12_2 C29_2 3(2)
C11_2 C12_2 N13_2 C14_2 -178.0(12)
C29_2 C12_2 N13_2 C14_2 -0.2(18)
C12_2 N13_2 C14_2 N15_2 179.4(12)
C12_2 N13_2 C14_2 C27_2 0.0(18)
N13_2 C14_2 N15_2 C16_2 178.4(10)
C27_2 C14_2 N15_2 C16_2 -2.3(18)
C14_2 N15_2 C16_2 C17_2 -177.3(11)
C14_2 N15_2 C16_2 C25_2 2.4(16)
N15_2 C16_2 C17_2 C18_2 -179.2(11)
C25_2 C16_2 C17_2 C18_2 1.1(18)
C16_2 C17_2 C18_2 C19_2 178.5(12)
C16_2 C17_2 C18_2 C23_2 -1.0(18)
C17_2 C18_2 C19_2 C20_2 179.9(12)
C23_2 C18_2 C19_2 C20_2 -0.6(19)
C18_2 C19_2 C20_2 C21_2 -0.7(19)
C19_2 C20_2 C21_2 C22_2 2(2)
C20_2 C21_2 C22_2 C23_2 -2(2)
C21_2 C22_2 C23_2 C24_2 179.9(13)
C21_2 C22_2 C23_2 C18_2 1(2)
C17_2 C18_2 C23_2 C24_2 0.8(18)
C19_2 C18_2 C23_2 C24_2 -178.7(11)
C17_2 C18_2 C23_2 C22_2 -179.9(12)
C19_2 C18_2 C23_2 C22_2 0.6(18)
C22_2 C23_2 C24_2 C25_2 -179.9(12)
C18_2 C23_2 C24_2 C25_2 -0.8(19)
C23_2 C24_2 C25_2 N26_2 -178.2(12)
C23_2 C24_2 C25_2 C16_2 0.8(18)
C17_2 C16_2 C25_2 C24_2 -1.0(17)
N15_2 C16_2 C25_2 C24_2 179.3(11)
C17_2 C16_2 C25_2 N26_2 178.1(11)
N15_2 C16_2 C25_2 N26_2 -1.6(17)
C24_2 C25_2 N26_2 C27_2 179.7(12)
C16_2 C25_2 N26_2 C27_2 0.7(17)
C25_2 N26_2 C27_2 N28_2 -178.4(11)
C25_2 N26_2 C27_2 C14_2 -0.6(18)
N15_2 C14_2 C27_2 N26_2 1(2)
N13_2 C14_2 C27_2 N26_2 -179.2(12)
N15_2 C14_2 C27_2 N28_2 179.3(11)
N13_2 C14_2 C27_2 N28_2 -1.3(17)
N26_2 C27_2 N28_2 C29_2 -179.0(12)
C14_2 C27_2 N28_2 C29_2 3.0(18)
C27_2 N28_2 C29_2 C30_2 -179.8(13)
C27_2 N28_2 C29_2 C12_2 -3.2(19)
C11_2 C12_2 C29_2 N28_2 179.5(12)
N13_2 C12_2 C29_2 N28_2 1.7(18)
C11_2 C12_2 C29_2 C30_2 -4(2)
N13_2 C12_2 C29_2 C30_2 178.3(12)
N28_2 C29_2 C30_2 C31_2 -179.9(12)
C12_2 C29_2 C30_2 C31_2 4(2)
N28_2 C29_2 C30_2 C3_2 -2(2)
C12_2 C29_2 C30_2 C3_2 -179.0(12)
C4_2 C3_2 C30_2 C29_2 8(26)
C4_2 C3_2 C30_2 C31_2 -175(100)
C29_2 C30_2 C31_2 C36_2 -2(2)
C3_2 C30_2 C31_2 C36_2 -179.6(13)
C29_2 C30_2 C31_2 C32_2 177.6(13)
C3_2 C30_2 C31_2 C32_2 0(2)
C36_2 C31_2 C32_2 C33_2 -1(2)
C30_2 C31_2 C32_2 C33_2 179.5(13)
C31_2 C32_2 C33_2 C34_2 0(2)
C32_2 C33_2 C34_2 C35_2 2(2)
C33_2 C34_2 C35_2 C36_2 -2(2)
C30_2 C31_2 C36_2 C35_2 -179.6(12)
C32_2 C31_2 C36_2 C35_2 0.5(19)
C30_2 C31_2 C36_2 C11_2 1.0(19)
C32_2 C31_2 C36_2 C11_2 -178.9(12)
C34_2 C35_2 C36_2 C31_2 1(2)
C34_2 C35_2 C36_2 C11_2 -179.9(13)
C12_2 C11_2 C36_2 C31_2 -1.2(19)
C1_2 C11_2 C36_2 C31_2 178.9(11)
C12_2 C11_2 C36_2 C35_2 179.5(12)
C1_2 C11_2 C36_2 C35_2 -0.4(19)
C1_2 C2_2 Si1_2 C41_2 116(13)
C1_2 C2_2 Si1_2 C44_2 -3(13)
C1_2 C2_2 Si1_2 C47_2 -122(13)
C2_2 Si1_2 C41_2 C43_2 -26.2(11)
C44_2 Si1_2 C41_2 C43_2 90.1(10)
C47_2 Si1_2 C41_2 C43_2 -145.5(9)
C2_2 Si1_2 C41_2 C42_2 -154.7(9)
C44_2 Si1_2 C41_2 C42_2 -38.4(10)
C47_2 Si1_2 C41_2 C42_2 86.0(9)
C2_2 Si1_2 C44_2 C45_2 59.0(10)
C41_2 Si1_2 C44_2 C45_2 -58.3(10)
C47_2 Si1_2 C44_2 C45_2 176.7(8)
C2_2 Si1_2 C44_2 C46_2 -67.1(10)
C41_2 Si1_2 C44_2 C46_2 175.5(8)
C47_2 Si1_2 C44_2 C46_2 50.5(10)
C2_2 Si1_2 C47_2 C49_2 -58.4(10)
C41_2 Si1_2 C47_2 C49_2 60.6(9)
C44_2 Si1_2 C47_2 C49_2 -174.6(8)
C2_2 Si1_2 C47_2 C48_2 175.7(9)
C41_2 Si1_2 C47_2 C48_2 -65.3(10)
C44_2 Si1_2 C47_2 C48_2 59.4(10)
C3_2 C4_2 Si2_2 C51_2 108(33)
C3_2 C4_2 Si2_2 C57_2 -131(33)
C3_2 C4_2 Si2_2 C54_2 -13(33)
C4_2 Si2_2 C51_2 C53_2 27.8(14)
C57_2 Si2_2 C51_2 C53_2 -89.3(12)
C54_2 Si2_2 C51_2 C53_2 145.1(11)
C4_2 Si2_2 C51_2 C52_2 157.3(12)
C57_2 Si2_2 C51_2 C52_2 40.3(13)
C54_2 Si2_2 C51_2 C52_2 -85.4(13)
C4_2 Si2_2 C54_2 C55_2 50.1(13)
C51_2 Si2_2 C54_2 C55_2 -68.5(12)
C57_2 Si2_2 C54_2 C55_2 164.9(11)
C4_2 Si2_2 C54_2 C56_2 178.8(12)
C51_2 Si2_2 C54_2 C56_2 60.2(13)
C57_2 Si2_2 C54_2 C56_2 -66.3(13)
C4_2 Si2_2 C57_2 C58_2 64.9(13)
C51_2 Si2_2 C57_2 C58_2 -176.4(11)
C54_2 Si2_2 C57_2 C58_2 -50.3(13)
C4_2 Si2_2 C57_2 C59_2 -62.6(13)
C51_2 Si2_2 C57_2 C59_2 56.1(13)
C54_2 Si2_2 C57_2 C59_2 -177.8(12)
C11_3 C1_3 C2_3 Si1_3 60(73)
C30_3 C3_3 C4_3 Si2_3 -46(51)
C2_3 C1_3 C11_3 C12_3 136(64)
C2_3 C1_3 C11_3 C36_3 -44(65)
C36_3 C11_3 C12_3 N13_3 178.5(14)
C1_3 C11_3 C12_3 N13_3 -2(2)
C36_3 C11_3 C12_3 C29_3 3(2)
C1_3 C11_3 C12_3 C29_3 -177.9(14)
C11_3 C12_3 N13_3 C14_3 -179.8(14)
C29_3 C12_3 N13_3 C14_3 -4(2)
C12_3 N13_3 C14_3 N15_3 -179.3(14)
C12_3 N13_3 C14_3 C27_3 4(2)
N13_3 C14_3 N15_3 C16_3 -179.8(13)
C27_3 C14_3 N15_3 C16_3 -4(2)
C14_3 N15_3 C16_3 C17_3 179.1(15)
C14_3 N15_3 C16_3 C25_3 4(2)
N15_3 C16_3 C17_3 C18_3 179.4(15)
C25_3 C16_3 C17_3 C18_3 -5(3)
C16_3 C17_3 C18_3 C19_3 -175.3(16)
C16_3 C17_3 C18_3 C23_3 5(2)
C17_3 C18_3 C19_3 C20_3 -178.1(17)
C23_3 C18_3 C19_3 C20_3 1(2)
C18_3 C19_3 C20_3 C21_3 -4(3)
C19_3 C20_3 C21_3 C22_3 4(3)
C20_3 C21_3 C22_3 C23_3 -1(3)
C21_3 C22_3 C23_3 C24_3 -177.3(16)
C21_3 C22_3 C23_3 C18_3 -2(3)
C17_3 C18_3 C23_3 C24_3 -3(2)
C19_3 C18_3 C23_3 C24_3 177.3(14)
C17_3 C18_3 C23_3 C22_3 -178.8(15)
C19_3 C18_3 C23_3 C22_3 2(2)
C22_3 C23_3 C24_3 C25_3 176.9(15)
C18_3 C23_3 C24_3 C25_3 2(2)
C23_3 C24_3 C25_3 N26_3 -178.7(15)
C23_3 C24_3 C25_3 C16_3 -2(2)
C17_3 C16_3 C25_3 C24_3 4(2)
N15_3 C16_3 C25_3 C24_3 178.6(14)
C17_3 C16_3 C25_3 N26_3 -179.5(15)
N15_3 C16_3 C25_3 N26_3 -4(2)
C24_3 C25_3 N26_3 C27_3 -179.1(15)
C16_3 C25_3 N26_3 C27_3 4(2)
C25_3 N26_3 C27_3 N28_3 -179.6(14)
C25_3 N26_3 C27_3 C14_3 -4(2)
N15_3 C14_3 C27_3 N26_3 4(3)
N13_3 C14_3 C27_3 N26_3 -179.9(14)
N15_3 C14_3 C27_3 N28_3 179.8(14)
N13_3 C14_3 C27_3 N28_3 -4(2)
N26_3 C27_3 N28_3 C29_3 179.8(14)
C14_3 C27_3 N28_3 C29_3 4(2)
C27_3 N28_3 C29_3 C30_3 -179.4(16)
C27_3 N28_3 C29_3 C12_3 -3(2)
C11_3 C12_3 C29_3 C30_3 -5(2)
N13_3 C12_3 C29_3 C30_3 179.2(15)
C11_3 C12_3 C29_3 N28_3 179.0(14)
N13_3 C12_3 C29_3 N28_3 3(2)
N28_3 C29_3 C30_3 C3_3 -2(3)
C12_3 C29_3 C30_3 C3_3 -178.3(15)
N28_3 C29_3 C30_3 C31_3 -178.6(15)
C12_3 C29_3 C30_3 C31_3 5(3)
C4_3 C3_3 C30_3 C29_3 -21(37)
C4_3 C3_3 C30_3 C31_3 156(35)
C29_3 C30_3 C31_3 C36_3 -4(3)
C3_3 C30_3 C31_3 C36_3 -180.0(16)
C29_3 C30_3 C31_3 C32_3 179.5(16)
C3_3 C30_3 C31_3 C32_3 3(3)
C36_3 C31_3 C32_3 C33_3 3(2)
C30_3 C31_3 C32_3 C33_3 179.8(16)
C31_3 C32_3 C33_3 C34_3 -3(3)
C32_3 C33_3 C34_3 C35_3 2(3)
C33_3 C34_3 C35_3 C36_3 0(3)
C12_3 C11_3 C36_3 C35_3 178.5(15)
C1_3 C11_3 C36_3 C35_3 -1(2)
C12_3 C11_3 C36_3 C31_3 -1(2)
C1_3 C11_3 C36_3 C31_3 179.4(14)
C34_3 C35_3 C36_3 C11_3 -179.9(16)
C34_3 C35_3 C36_3 C31_3 0(2)
C32_3 C31_3 C36_3 C11_3 178.5(14)
C30_3 C31_3 C36_3 C11_3 2(2)
C32_3 C31_3 C36_3 C35_3 -1(2)
C30_3 C31_3 C36_3 C35_3 -178.0(15)
C1_3 C2_3 Si1_3 C47_3 -143(18)
C1_3 C2_3 Si1_3 C44_3 98(18)
C1_3 C2_3 Si1_3 C41_3 -24(18)
C2_3 Si1_3 C41_3 C43_3 61.3(12)
C47_3 Si1_3 C41_3 C43_3 176.1(11)
C44_3 Si1_3 C41_3 C43_3 -58.5(12)
C2_3 Si1_3 C41_3 C42_3 -64.4(12)
C47_3 Si1_3 C41_3 C42_3 50.4(12)
C44_3 Si1_3 C41_3 C42_3 175.8(10)
C2_3 Si1_3 C44_3 C46_3 -26.8(13)
C47_3 Si1_3 C44_3 C46_3 -143.2(10)
C41_3 Si1_3 C44_3 C46_3 91.0(11)
C2_3 Si1_3 C44_3 C45_3 -152.5(10)
C47_3 Si1_3 C44_3 C45_3 91.1(11)
C41_3 Si1_3 C44_3 C45_3 -34.7(12)
C2_3 Si1_3 C47_3 C49_3 175.8(11)
C44_3 Si1_3 C47_3 C49_3 -65.5(12)
C41_3 Si1_3 C47_3 C49_3 60.8(13)
C2_3 Si1_3 C47_3 C48_3 -58.2(13)
C44_3 Si1_3 C47_3 C48_3 60.5(12)
C41_3 Si1_3 C47_3 C48_3 -173.1(11)
C3_3 C4_3 Si2_3 C54_3 -45(21)
C3_3 C4_3 Si2_3 C57_3 -165(21)
C3_3 C4_3 Si2_3 C51_3 77(21)
C4_3 Si2_3 C51_3 C53_3 -62.4(11)
C54_3 Si2_3 C51_3 C53_3 55.9(11)
C57_3 Si2_3 C51_3 C53_3 -178.2(10)
C4_3 Si2_3 C51_3 C52_3 64.4(11)
C54_3 Si2_3 C51_3 C52_3 -177.2(9)
C57_3 Si2_3 C51_3 C52_3 -51.4(11)
C4_3 Si2_3 C54_3 C55_3 155.0(10)
C57_3 Si2_3 C54_3 C55_3 -87.5(10)
C51_3 Si2_3 C54_3 C55_3 37.9(11)
C4_3 Si2_3 C54_3 C56_3 28.4(12)
C57_3 Si2_3 C54_3 C56_3 145.9(10)
C51_3 Si2_3 C54_3 C56_3 -88.7(11)
C4_3 Si2_3 C57_3 C58_3 49.2(13)
C54_3 Si2_3 C57_3 C58_3 -68.8(12)
C51_3 Si2_3 C57_3 C58_3 164.4(10)
C4_3 Si2_3 C57_3 C59_3 176.3(11)
C54_3 Si2_3 C57_3 C59_3 58.3(12)
C51_3 Si2_3 C57_3 C59_3 -68.6(12)
C11_4 C1_4 C2_4 Si1_4 -43(100)
C30_4 C3_4 C4_4 Si2_4 -87(25)
C2_4 C1_4 C11_4 C12_4 -166(100)
C2_4 C1_4 C11_4 C36_4 15(100)
C1_4 C11_4 C12_4 N13_4 3(2)
C36_4 C11_4 C12_4 N13_4 -178.6(12)
C1_4 C11_4 C12_4 C29_4 179.2(13)
C36_4 C11_4 C12_4 C29_4 -2(2)
C11_4 C12_4 N13_4 C14_4 -178.7(13)
C29_4 C12_4 N13_4 C14_4 5.0(18)
C12_4 N13_4 C14_4 N15_4 176.6(12)
C12_4 N13_4 C14_4 C27_4 -2.3(19)
N13_4 C14_4 N15_4 C16_4 180.0(11)
C27_4 C14_4 N15_4 C16_4 -1.1(18)
C14_4 N15_4 C16_4 C17_4 -174.9(12)
C14_4 N15_4 C16_4 C25_4 0.2(17)
N15_4 C16_4 C17_4 C18_4 178.5(11)
C25_4 C16_4 C17_4 C18_4 3.2(19)
C16_4 C17_4 C18_4 C19_4 178.7(12)
C16_4 C17_4 C18_4 C23_4 -0.9(18)
C17_4 C18_4 C19_4 C20_4 -178.8(12)
C23_4 C18_4 C19_4 C20_4 0.8(19)
C18_4 C19_4 C20_4 C21_4 -2(2)
C19_4 C20_4 C21_4 C22_4 1(2)
C20_4 C21_4 C22_4 C23_4 1(2)
C21_4 C22_4 C23_4 C24_4 -179.0(13)
C21_4 C22_4 C23_4 C18_4 -2.3(18)
C17_4 C18_4 C23_4 C24_4 -2.2(18)
C19_4 C18_4 C23_4 C24_4 178.2(11)
C17_4 C18_4 C23_4 C22_4 -179.0(11)
C19_4 C18_4 C23_4 C22_4 1.4(17)
C22_4 C23_4 C24_4 C25_4 179.6(12)
C18_4 C23_4 C24_4 C25_4 2.9(19)
C23_4 C24_4 C25_4 N26_4 179.7(12)
C23_4 C24_4 C25_4 C16_4 -0.6(19)
C17_4 C16_4 C25_4 C24_4 -2.5(19)
N15_4 C16_4 C25_4 C24_4 -177.7(12)
C17_4 C16_4 C25_4 N26_4 177.3(11)
N15_4 C16_4 C25_4 N26_4 2.1(19)
C24_4 C25_4 N26_4 C27_4 176.4(12)
C16_4 C25_4 N26_4 C27_4 -3.4(18)
C25_4 N26_4 C27_4 N28_4 -177.7(12)
C25_4 N26_4 C27_4 C14_4 3(2)
N15_4 C14_4 C27_4 N26_4 0(2)
N13_4 C14_4 C27_4 N26_4 178.4(13)
N15_4 C14_4 C27_4 N28_4 180.0(12)
N13_4 C14_4 C27_4 N28_4 -1.1(19)
N26_4 C27_4 N28_4 C29_4 -177.8(12)
C14_4 C27_4 N28_4 C29_4 2(2)
C27_4 N28_4 C29_4 C30_4 178.2(13)
C27_4 N28_4 C29_4 C12_4 1(2)
C11_4 C12_4 C29_4 N28_4 179.5(12)
N13_4 C12_4 C29_4 N28_4 -4.2(18)
C11_4 C12_4 C29_4 C30_4 2(2)
N13_4 C12_4 C29_4 C30_4 178.5(12)
N28_4 C29_4 C30_4 C31_4 -177.5(13)
C12_4 C29_4 C30_4 C31_4 0(2)
N28_4 C29_4 C30_4 C3_4 1(2)
C12_4 C29_4 C30_4 C3_4 178.0(13)
C4_4 C3_4 C30_4 C29_4 -19(15)
C4_4 C3_4 C30_4 C31_4 159(14)
C29_4 C30_4 C31_4 C36_4 -1(2)
C3_4 C30_4 C31_4 C36_4 -179.5(13)
C29_4 C30_4 C31_4 C32_4 -180.0(14)
C3_4 C30_4 C31_4 C32_4 2(2)
C36_4 C31_4 C32_4 C33_4 0(2)
C30_4 C31_4 C32_4 C33_4 179.0(14)
C31_4 C32_4 C33_4 C34_4 0(2)
C32_4 C33_4 C34_4 C35_4 1(3)
C33_4 C34_4 C35_4 C36_4 -1(2)
C30_4 C31_4 C36_4 C35_4 -179.3(13)
C32_4 C31_4 C36_4 C35_4 -1(2)
C30_4 C31_4 C36_4 C11_4 1(2)
C32_4 C31_4 C36_4 C11_4 179.7(13)
C34_4 C35_4 C36_4 C31_4 1(2)
C34_4 C35_4 C36_4 C11_4 -179.4(14)
C12_4 C11_4 C36_4 C31_4 1(2)
C1_4 C11_4 C36_4 C31_4 179.2(13)
C12_4 C11_4 C36_4 C35_4 -178.8(13)
C1_4 C11_4 C36_4 C35_4 0(2)
C1_4 C2_4 Si1_4 C41_4 20(11)
C1_4 C2_4 Si1_4 C44_4 140(11)
C1_4 C2_4 Si1_4 C47_4 -99(11)
C2_4 Si1_4 C41_4 C43_4 -67.8(12)
C44_4 Si1_4 C41_4 C43_4 174.0(10)
C47_4 Si1_4 C41_4 C43_4 48.1(12)
C2_4 Si1_4 C41_4 C42_4 57.5(13)
C44_4 Si1_4 C41_4 C42_4 -60.6(13)
C47_4 Si1_4 C41_4 C42_4 173.5(11)
C2_4 Si1_4 C44_4 C45_4 -26.7(13)
C41_4 Si1_4 C44_4 C45_4 90.3(12)
C47_4 Si1_4 C44_4 C45_4 -144.1(11)
C2_4 Si1_4 C44_4 C46_4 -152.8(12)
C41_4 Si1_4 C44_4 C46_4 -35.8(14)
C47_4 Si1_4 C44_4 C46_4 89.8(13)
C2_4 Si1_4 C47_4 C49_4 -55.3(11)
C41_4 Si1_4 C47_4 C49_4 -170.9(10)
C44_4 Si1_4 C47_4 C49_4 63.0(11)
C2_4 Si1_4 C47_4 C48_4 -178.8(10)
C41_4 Si1_4 C47_4 C48_4 65.6(12)
C44_4 Si1_4 C47_4 C48_4 -60.5(11)
C3_4 C4_4 Si2_4 C51_4 -5(20)
C3_4 C4_4 Si2_4 C54_4 114(20)
C3_4 C4_4 Si2_4 C57_4 -127(20)
C4_4 Si2_4 C51_4 C52_4 157.1(11)
C54_4 Si2_4 C51_4 C52_4 41.8(13)
C57_4 Si2_4 C51_4 C52_4 -84.1(12)
C4_4 Si2_4 C51_4 C53_4 29.3(13)
C54_4 Si2_4 C51_4 C53_4 -86.0(12)
C57_4 Si2_4 C51_4 C53_4 148.2(11)
C4_4 Si2_4 C54_4 C56_4 64.5(11)
C51_4 Si2_4 C54_4 C56_4 -179.8(10)
C57_4 Si2_4 C54_4 C56_4 -53.2(11)
C4_4 Si2_4 C54_4 C55_4 -58.7(11)
C51_4 Si2_4 C54_4 C55_4 57.0(12)
C57_4 Si2_4 C54_4 C55_4 -176.4(10)
C4_4 Si2_4 C57_4 C59_4 52.4(12)
C51_4 Si2_4 C57_4 C59_4 -65.1(12)
C54_4 Si2_4 C57_4 C59_4 168.3(10)
C4_4 Si2_4 C57_4 C58_4 178.1(11)
C51_4 Si2_4 C57_4 C58_4 60.6(12)
C54_4 Si2_4 C57_4 C58_4 -66.1(12)
